data_2023150
loop_
_publ_author_name
'Pinalli, Roberta'
'Massera, Chiara'

_publ_section_title
;
 Structural characterization of the supramolecular complex between a
 tetraquinoxaline-based cavitand and benzonitrile
;
_journal_coeditor_code JW2007
_journal_issue 6
_journal_name_full 'Acta Crystallographica Section E Crystallographic Communications'
_journal_page_first 671
_journal_page_last 676
_journal_paper_doi 10.1107/S205698902400481X
_journal_volume 80
_journal_year 2024
_chemical_formula_iupac 'C84 H80 N8 O8, 2C7 H5 N'
_chemical_formula_moiety 'C84 H80 N8 O8, 2(C7 H5 N)'
_chemical_formula_sum 'C98 H90 N10 O8'
_chemical_formula_weight 1535.79
_chemical_name_systematic
'2,8,14,20-Tetrahexyl-6,10:12,16:18,22:24,4-O,O'-tetrakis(quinoxaline-2,3-diyl)calix[4]resorcinarene--benzonitrile (1/2)'
_space_group_crystal_system triclinic
_space_group_IT_number 2
_space_group_name_Hall '-P 1'
_space_group_name_H-M_alt 'P -1'
_atom_sites_solution_hydrogens geom
_audit_creation_method SHELXL-2019/3
_cell_angle_alpha 89.992(2)
_cell_angle_beta 70.0830(10)
_cell_angle_gamma 85.978(2)
_cell_formula_units_Z 4
_cell_length_a 18.6922(5)
_cell_length_b 18.7278(5)
_cell_length_c 24.4009(6)
_cell_measurement_reflns_used 2780
_cell_measurement_temperature 150(2)
_cell_measurement_theta_max 75.580
_cell_measurement_theta_min 1.926
_cell_volume 8008.6(4)
_computing_cell_refinement
;
SAINT V8.38A (Bruker, 2016)
;
_computing_data_collection
;
APEX3 (Bruker, 2016)
;
_computing_data_reduction
;
SAINT V8.38A (Bruker, 2016)
;
_computing_molecular_graphics
;
Mercury CSD 2023.3.1 (Macrae <i>et al.</i>, 2020)
;
_computing_publication_material
;
WinGX (Farrugia, 2012), publCIF (Westrip, 2010) and
enCIFer (Allen <i>et al.</i>, 2004)
;
_computing_structure_refinement
;
<i>SHELXL2019/3</i> (Sheldrick, 2015<i>b</i>)
;
_computing_structure_solution
;
<i>SHELXT2018/2</i> (Sheldrick, 2015<i>a</i>)
;
_diffrn_ambient_temperature 150(2)
_diffrn_measured_fraction_theta_full 0.996
_diffrn_measured_fraction_theta_max 0.985
_diffrn_measurement_device_type 'Bruker D8 Venture PhotonII'
_diffrn_measurement_method 'phi & omega scan'
_diffrn_radiation_monochromator graphite
_diffrn_radiation_type CuK\a
_diffrn_radiation_wavelength 1.54178
_diffrn_reflns_av_R_equivalents 0.0566
_diffrn_reflns_av_unetI/netI 0.0513
_diffrn_reflns_limit_h_max 23
_diffrn_reflns_limit_h_min -23
_diffrn_reflns_limit_k_max 20
_diffrn_reflns_limit_k_min -23
_diffrn_reflns_limit_l_max 30
_diffrn_reflns_limit_l_min -30
_diffrn_reflns_number 105559
_diffrn_reflns_theta_full 67.679
_diffrn_reflns_theta_max 75.580
_diffrn_reflns_theta_min 1.926
_diffrn_source 'fine-focus sealed tube'
_exptl_absorpt_coefficient_mu 0.651
_exptl_absorpt_correction_T_max 0.7539
_exptl_absorpt_correction_T_min 0.6510
_exptl_absorpt_correction_type multi-scan
_exptl_absorpt_process_details
;
(SADABS; Krause <i>et al.</i>,  2015)
;
_exptl_crystal_colour colourless
_exptl_crystal_density_diffrn 1.274
_exptl_crystal_density_method 'not measured'
_exptl_crystal_description prismatic
_exptl_crystal_F_000 3248
_exptl_crystal_size_max 0.17
_exptl_crystal_size_mid 0.14
_exptl_crystal_size_min 0.09
_refine_diff_density_max 1.267
_refine_diff_density_min -0.739
_refine_ls_extinction_method none
_refine_ls_goodness_of_fit_ref 1.018
_refine_ls_hydrogen_treatment constr
_refine_ls_matrix_type full
_refine_ls_number_parameters 2120
_refine_ls_number_reflns 32799
_refine_ls_number_restraints 138
_refine_ls_restrained_S_all 1.019
_refine_ls_R_factor_all 0.0887
_refine_ls_R_factor_gt 0.0644
_refine_ls_shift/su_max 0.000
_refine_ls_shift/su_mean 0.000
_refine_ls_structure_factor_coef Fsqd
_refine_ls_weighting_details 'w=1/[\s^2^(Fo^2^)+(0.0909P)^2^+5.2712P] where P=(Fo^2^+2Fc^2^)/3'
_refine_ls_weighting_scheme calc
_refine_ls_wR_factor_gt 0.1697
_refine_ls_wR_factor_ref 0.1895
_reflns_number_gt 23928
_reflns_number_total 32799
_reflns_threshold_expression 'I > 2\s(I)'
_cod_data_source_file jw2007.cif
_cod_data_source_block I
_cod_database_code 2023150
_shelx_space_group_comment
;
The symmetry employed for this shelxl refinement is uniquely defined
by the following loop, which should always be used as a source of
symmetry information in preference to the above space-group names.
They are only intended as comments.
;

loop_
_space_group_symop_operation_xyz
'x, y, z'
'-x, -y, -z'

loop_
_atom_site_type_symbol
_atom_site_label
_atom_site_fract_x
_atom_site_fract_y
_atom_site_fract_z
_atom_site_U_iso_or_equiv
_atom_site_adp_type
_atom_site_calc_flag
_atom_site_occupancy
_atom_site_disorder_assembly
_atom_site_disorder_group
N N1A 0.01973(11) 0.32461(12) 0.86763(9) 0.0373(4) Uani d 1 . .
N N2A 0.10037(12) 0.31295(12) 0.94684(9) 0.0369(4) Uani d 1 . .
N N1B 0.33309(12) 0.29008(11) 0.92545(8) 0.0366(4) Uani d 1 . .
N N2B 0.43666(11) 0.26871(12) 0.81017(9) 0.0379(5) Uani d 1 . .
N N1C 0.45246(11) 0.26805(12) 0.62597(9) 0.0371(5) Uani d 1 . .
N N2C 0.37174(11) 0.29061(12) 0.54755(8) 0.0364(4) Uani d 1 . .
N N1D 0.13381(11) 0.34407(11) 0.57744(8) 0.0337(4) Uani d 1 . .
N N2D 0.01625(12) 0.34954(12) 0.68750(9) 0.0377(5) Uani d 1 . .
N N1E 0.47519(12) 0.17761(12) 0.30519(9) 0.0381(5) Uani d 1 . .
N N2E 0.35445(12) 0.18310(12) 0.41338(9) 0.0373(4) Uani d 1 . .
N N1F 0.11625(11) 0.20408(11) 0.44473(8) 0.0356(4) Uani d 1 . .
N N2F 0.03169(11) 0.20625(12) 0.36850(9) 0.0370(4) Uani d 1 . .
N N1G 0.03976(11) 0.17993(12) 0.18571(8) 0.0376(5) Uani d 1 . .
N N2G 0.14979(11) 0.16189(11) 0.07271(8) 0.0337(4) Uani d 1 . .
N N1H 0.38721(12) 0.16992(12) 0.04984(8) 0.0370(4) Uani d 1 . .
N N2H 0.46979(12) 0.17871(12) 0.12709(9) 0.0388(5) Uani d 1 . .
O O1A 0.00098(9) 0.44601(9) 0.88824(7) 0.0335(3) Uani d 1 . .
O O2A 0.08588(9) 0.43600(9) 0.95831(6) 0.0338(3) Uani d 1 . .
O O1B 0.35557(9) 0.40976(9) 0.91870(7) 0.0337(3) Uani d 1 . .
O O2B 0.46379(9) 0.38701(9) 0.81292(7) 0.0352(4) Uani d 1 . .
O O1C 0.48625(9) 0.38453(9) 0.61051(7) 0.0345(4) Uani d 1 . .
O O2C 0.40256(9) 0.40847(9) 0.54166(6) 0.0334(3) Uani d 1 . .
O O1D 0.13511(9) 0.46676(9) 0.58421(6) 0.0319(3) Uani d 1 . .
O O2D 0.01966(9) 0.47234(9) 0.68771(7) 0.0341(3) Uani d 1 . .
O O1E 0.48563(9) 0.05487(9) 0.31228(7) 0.0341(3) Uani d 1 . .
O O2E 0.36934(9) 0.06004(9) 0.41532(6) 0.0323(3) Uani d 1 . .
O O1F 0.09842(9) 0.08375(9) 0.45783(6) 0.0317(3) Uani d 1 . .
O O2F 0.01090(9) 0.08749(9) 0.38962(6) 0.0333(3) Uani d 1 . .
O O1G 0.03305(9) 0.05764(9) 0.18821(7) 0.0345(4) Uani d 1 . .
O O2G 0.14735(9) 0.03970(9) 0.08363(6) 0.0320(3) Uani d 1 . .
O O1H 0.41613(9) 0.04782(9) 0.04268(6) 0.0341(4) Uani d 1 . .
O O2H 0.50288(9) 0.05743(9) 0.11104(7) 0.0349(4) Uani d 1 . .
C C1A 0.11209(12) 0.56298(12) 0.77600(9) 0.0286(4) Uani d 1 . .
H H1A 0.146513 0.599229 0.771971 0.034 Uiso calc 1 . .
C C2A 0.08176(12) 0.53194(12) 0.83023(9) 0.0288(4) Uani d 1 . .
C C3A 0.03400(12) 0.47712(12) 0.83380(9) 0.0290(4) Uani d 1 . .
C C4A 0.01352(12) 0.45546(13) 0.78728(9) 0.0305(5) Uani d 1 . .
H H4A -0.019900 0.418364 0.791137 0.037 Uiso calc 1 . .
C C5A 0.04355(12) 0.48988(13) 0.73467(9) 0.0304(5) Uani d 1 . .
C C6A 0.09400(12) 0.54303(12) 0.72719(9) 0.0284(4) Uani d 1 . .
C C7A 0.09606(12) 0.55876(12) 0.88458(9) 0.0302(5) Uani d 1 . .
H H7A 0.050864 0.547921 0.918968 0.036 Uiso calc 1 . .
C C8A 0.10142(14) 0.64013(13) 0.88531(10) 0.0366(5) Uani d 1 . .
H H8A1 0.147926 0.652304 0.853417 0.044 Uiso calc 1 . .
H H8A2 0.056830 0.663885 0.877726 0.044 Uiso calc 1 . .
C C9A 0.10401(17) 0.66927(16) 0.94312(12) 0.0511(7) Uani d 1 . .
H H9A1 0.053928 0.663371 0.973523 0.061 Uiso calc 1 . .
H H9A2 0.142660 0.638993 0.953716 0.061 Uiso calc 1 . .
C C10A 0.1218(3) 0.7463(2) 0.94541(19) 0.0819(12) Uani d 1 . .
H H10A 0.124029 0.756816 0.984540 0.098 Uiso calc 1 . .
H H10B 0.173188 0.751874 0.916677 0.098 Uiso calc 1 . .
C C11A 0.0687(2) 0.7992(2) 0.93400(17) 0.0741(10) Uani d 1 . .
H H11A 0.015931 0.788968 0.957582 0.089 Uiso calc 1 . .
H H11B 0.073688 0.795814 0.892352 0.089 Uiso calc 1 . .
C C12A 0.0835(3) 0.8781(2) 0.9491(2) 0.0891(9) Uani d 1 . .
H H12A 0.077387 0.881824 0.990977 0.107 Uiso calc 1 . .
H H12B 0.136526 0.888048 0.926132 0.107 Uiso calc 1 . .
C C13A 0.0310(3) 0.9308(2) 0.9365(2) 0.0891(9) Uani d 1 . .
H H13A 0.038379 0.928452 0.894783 0.134 Uiso calc 1 . .
H H13B 0.040764 0.978722 0.947070 0.134 Uiso calc 1 . .
H H13C -0.021544 0.920860 0.959076 0.134 Uiso calc 1 . .
C C14A 0.03119(12) 0.37926(13) 0.89471(9) 0.0325(5) Uani d 1 . .
C C15A 0.07362(13) 0.37376(14) 0.93398(9) 0.0337(5) Uani d 1 . .
C C16A 0.08748(14) 0.25322(14) 0.92016(11) 0.0388(5) Uani d 1 . .
C C17A 0.04907(14) 0.25912(14) 0.87915(11) 0.0379(5) Uani d 1 . .
C C18A 0.04098(17) 0.19712(16) 0.85006(13) 0.0484(6) Uani d 1 . .
H H18A 0.016045 0.200673 0.822026 0.058 Uiso calc 1 . .
C C19A 0.06875(18) 0.13180(17) 0.86189(15) 0.0551(7) Uani d 1 . .
H H19A 0.063055 0.090108 0.842039 0.066 Uiso calc 1 . .
C C20A 0.10571(18) 0.12589(17) 0.90325(15) 0.0548(7) Uani d 1 . .
H H20A 0.124559 0.080105 0.911285 0.066 Uiso calc 1 . .
C C21A 0.11485(17) 0.18509(15) 0.93202(13) 0.0474(6) Uani d 1 . .
H H21A 0.139702 0.180364 0.960057 0.057 Uiso calc 1 . .
C C1B 0.23969(12) 0.53729(12) 0.86306(9) 0.0279(4) Uani d 1 . .
H H1B 0.246255 0.576118 0.837168 0.033 Uiso calc 1 . .
C C2B 0.30450(13) 0.50271(12) 0.86999(9) 0.0290(4) Uani d 1 . .
C C3B 0.29276(13) 0.44648(12) 0.90834(9) 0.0295(5) Uani d 1 . .
C C4B 0.22095(13) 0.42457(12) 0.93779(9) 0.0306(5) Uani d 1 . .
H H4B 0.214518 0.385889 0.963811 0.037 Uiso calc 1 . .
C C5B 0.15847(12) 0.45988(12) 0.92877(9) 0.0288(4) Uani d 1 . .
C C6B 0.16574(13) 0.51797(12) 0.89209(9) 0.0284(4) Uani d 1 . .
C C7B 0.38444(13) 0.52427(13) 0.83519(9) 0.0312(5) Uani d 1 . .
H H7B 0.419651 0.505949 0.855868 0.037 Uiso calc 1 . .
C C8B 0.38895(14) 0.60540(13) 0.83051(10) 0.0357(5) Uani d 1 . .
H H8B1 0.442184 0.614983 0.807673 0.043 Uiso calc 1 . .
H H8B2 0.356490 0.623538 0.808089 0.043 Uiso calc 1 . .
C C9B 0.36497(15) 0.64836(14) 0.88789(10) 0.0381(5) Uani d 1 . .
H H9B1 0.315722 0.633032 0.914428 0.046 Uiso calc 1 . .
H H9B2 0.403671 0.639124 0.906927 0.046 Uiso calc 1 . .
C C10B 0.35690(15) 0.72799(14) 0.87680(10) 0.0383(5) Uani d 1 . .
H H10C 0.318157 0.736131 0.857678 0.046 Uiso calc 1 . .
H H10D 0.406093 0.741929 0.849143 0.046 Uiso calc 1 . .
C C11B 0.33429(16) 0.77695(14) 0.93070(10) 0.0399(6) Uani d 1 . .
H H11C 0.287618 0.760690 0.960144 0.048 Uiso calc 1 . .
H H11D 0.375511 0.773243 0.947682 0.048 Uiso calc 1 . .
C C12B 0.31972(17) 0.85416(15) 0.91742(11) 0.0445(6) Uani d 1 . .
H H12C 0.279085 0.857641 0.899852 0.053 Uiso calc 1 . .
H H12D 0.366656 0.870496 0.888352 0.053 Uiso calc 1 . .
C C13B 0.2960(3) 0.90339(18) 0.97096(14) 0.0878(15) Uani d 1 . .
H H13D 0.249375 0.887761 0.999856 0.132 Uiso calc 1 . .
H H13E 0.286575 0.952510 0.959885 0.132 Uiso calc 1 . .
H H13F 0.336881 0.901689 0.987725 0.132 Uiso calc 1 . .
C C14B 0.36946(13) 0.34139(13) 0.89522(10) 0.0334(5) Uani d 1 . .
C C15B 0.42359(13) 0.32961(14) 0.83769(10) 0.0337(5) Uani d 1 . .
C C16B 0.39646(14) 0.21372(14) 0.83978(10) 0.0371(5) Uani d 1 . .
C C17B 0.34678(14) 0.22397(14) 0.89810(10) 0.0378(5) Uani d 1 . .
C C18B 0.30878(17) 0.16579(15) 0.92839(12) 0.0484(7) Uani d 1 . .
H H18B 0.276695 0.171761 0.968008 0.058 Uiso calc 1 . .
C C19B 0.31840(19) 0.10066(16) 0.90033(14) 0.0547(7) Uani d 1 . .
H H19B 0.292422 0.061556 0.920586 0.066 Uiso calc 1 . .
C C20B 0.36631(18) 0.09103(16) 0.84188(13) 0.0508(7) Uani d 1 . .
H H20B 0.371890 0.045641 0.822911 0.061 Uiso calc 1 . .
C C21B 0.40481(15) 0.14605(15) 0.81215(12) 0.0443(6) Uani d 1 . .
H H21B 0.437327 0.138811 0.772743 0.053 Uiso calc 1 . .
C C1C 0.39979(12) 0.51949(13) 0.72657(9) 0.0302(5) Uani d 1 . .
H H1C 0.374357 0.566019 0.731655 0.036 Uiso calc 1 . .
C C2C 0.42397(12) 0.48674(13) 0.67108(9) 0.0301(5) Uani d 1 . .
C C3C 0.45892(12) 0.41777(13) 0.66618(9) 0.0317(5) Uani d 1 . .
C C4C 0.47094(12) 0.38297(13) 0.71257(10) 0.0322(5) Uani d 1 . .
H H4C 0.494853 0.335816 0.707837 0.039 Uiso calc 1 . .
C C5C 0.44716(12) 0.41871(13) 0.76614(10) 0.0319(5) Uani d 1 . .
C C6C 0.41110(12) 0.48731(13) 0.77475(9) 0.0306(5) Uani d 1 . .
C C7C 0.41435(12) 0.52395(13) 0.61789(9) 0.0308(5) Uani d 1 . .
H H7C 0.456897 0.503817 0.582861 0.037 Uiso calc 1 . .
C C8C 0.42341(14) 0.60478(14) 0.62102(10) 0.0368(5) Uani d 1 . .
H H8C1 0.383934 0.624894 0.657109 0.044 Uiso calc 1 . .
H H8C2 0.473681 0.610892 0.624869 0.044 Uiso calc 1 . .
C C9C 0.41781(15) 0.64919(15) 0.57039(11) 0.0412(6) Uani d 1 . .
H H9C1 0.365639 0.649651 0.568633 0.049 Uiso calc 1 . .
H H9C2 0.454249 0.628526 0.533169 0.049 Uiso calc 1 . .
C C10C 0.4368(2) 0.72607(18) 0.58008(16) 0.0599(8) Uani d 1 . .
H H10E 0.407135 0.741185 0.620863 0.072 Uiso calc 1 . .
H H10F 0.491499 0.724666 0.575806 0.072 Uiso calc 1 . .
C C11C 0.42204(18) 0.78211(17) 0.54110(13) 0.0527(7) Uani d 1 . .
H H11E 0.367682 0.783588 0.544375 0.063 Uiso calc 1 . .
H H11F 0.453235 0.768865 0.500217 0.063 Uiso calc 1 . .
C C12C 0.4404(2) 0.85660(18) 0.55547(18) 0.0679(9) Uani d 1 . .
H H12E 0.407798 0.870685 0.595862 0.081 Uiso calc 1 . .
H H12F 0.494222 0.854831 0.553539 0.081 Uiso calc 1 . .
C C13C 0.4281(2) 0.9112(2) 0.51532(17) 0.0722(10) Uani d 1 . .
H H13G 0.458243 0.896383 0.475073 0.108 Uiso calc 1 . .
H H13H 0.444052 0.957146 0.524520 0.108 Uiso calc 1 . .
H H13I 0.373878 0.916420 0.519719 0.108 Uiso calc 1 . .
C C14C 0.44760(12) 0.32867(13) 0.60181(9) 0.0320(5) Uani d 1 . .
C C15C 0.40553(13) 0.34069(13) 0.56310(9) 0.0327(5) Uani d 1 . .
C C16C 0.37706(14) 0.22449(14) 0.57123(10) 0.0360(5) Uani d 1 . .
C C17C 0.41596(14) 0.21378(14) 0.61151(10) 0.0370(5) Uani d 1 . .
C C18C 0.41874(17) 0.14589(16) 0.63597(12) 0.0471(6) Uani d 1 . .
H H18C 0.444077 0.138457 0.663501 0.057 Uiso calc 1 . .
C C19C 0.38516(18) 0.09086(17) 0.62020(14) 0.0530(7) Uani d 1 . .
H H19C 0.387045 0.045180 0.636798 0.064 Uiso calc 1 . .
C C20C 0.34765(18) 0.10175(16) 0.57931(13) 0.0515(7) Uani d 1 . .
H H20C 0.324876 0.062991 0.568251 0.062 Uiso calc 1 . .
C C21C 0.34354(15) 0.16681(15) 0.55542(12) 0.0441(6) Uani d 1 . .
H H21C 0.317921 0.173231 0.527975 0.053 Uiso calc 1 . .
C C1D 0.27169(12) 0.54650(12) 0.63966(9) 0.0285(4) Uani d 1 . .
H H1D 0.272478 0.583656 0.665909 0.034 Uiso calc 1 . .
C C2D 0.20220(12) 0.53448(12) 0.63287(9) 0.0278(4) Uani d 1 . .
C C3D 0.20300(12) 0.47935(12) 0.59418(9) 0.0282(4) Uani d 1 . .
C C4D 0.26901(13) 0.43753(12) 0.56461(9) 0.0300(5) Uani d 1 . .
H H4D 0.268147 0.399809 0.538862 0.036 Uiso calc 1 . .
C C5D 0.33617(12) 0.45138(12) 0.57305(9) 0.0294(4) Uani d 1 . .
C C6D 0.34000(12) 0.50673(12) 0.60986(9) 0.0288(4) Uani d 1 . .
C C7D 0.12823(12) 0.57763(12) 0.66803(9) 0.0291(4) Uani d 1 . .
H H7D 0.091468 0.574282 0.646616 0.035 Uiso calc 1 . .
C C8D 0.13895(13) 0.65726(12) 0.67484(9) 0.0309(5) Uani d 1 . .
H H8D1 0.090834 0.680220 0.702417 0.037 Uiso calc 1 . .
H H8D2 0.178987 0.661094 0.692553 0.037 Uiso calc 1 . .
C C9D 0.16091(14) 0.69931(13) 0.61840(9) 0.0335(5) Uani d 1 . .
H H9D1 0.208676 0.676840 0.590002 0.040 Uiso calc 1 . .
H H9D2 0.120205 0.698302 0.601048 0.040 Uiso calc 1 . .
C C10D 0.17211(15) 0.77639(14) 0.63122(10) 0.0392(5) Uani d 1 . .
H H10G 0.127409 0.795081 0.664624 0.047 Uiso calc 1 . .
H H10H 0.217518 0.776661 0.643359 0.047 Uiso calc 1 . .
C C11D 0.18227(15) 0.82696(14) 0.58117(10) 0.0376(5) Uani d 1 . .
H H11G 0.136189 0.828629 0.569765 0.045 Uiso calc 1 . .
H H11H 0.226221 0.808207 0.547232 0.045 Uiso calc 1 . .
C C12D 0.19553(17) 0.90217(15) 0.59639(12) 0.0448(6) Uani d 1 . .
H H12G 0.153717 0.919233 0.632334 0.054 Uiso calc 1 . .
H H12H 0.243872 0.900894 0.604703 0.054 Uiso calc 1 . .
C C13D 0.1995(2) 0.95472(16) 0.54867(14) 0.0559(7) Uani d 1 . .
H H13J 0.238354 0.936600 0.512199 0.084 Uiso calc 1 . .
H H13K 0.212812 1.001045 0.559505 0.084 Uiso calc 1 . .
H H13L 0.149743 0.960604 0.543341 0.084 Uiso calc 1 . .
C C14D 0.10635(13) 0.40325(13) 0.60646(9) 0.0312(5) Uani d 1 . .
C C15D 0.04641(13) 0.40614(13) 0.66218(10) 0.0330(5) Uani d 1 . .
C C16D 0.04642(14) 0.28548(14) 0.65878(11) 0.0368(5) Uani d 1 . .
C C17D 0.10425(13) 0.28237(14) 0.60357(10) 0.0347(5) Uani d 1 . .
C C18D 0.13375(15) 0.21554(15) 0.57566(12) 0.0427(6) Uani d 1 . .
H H18D 0.171551 0.213136 0.537895 0.051 Uiso calc 1 . .
C C19D 0.10765(17) 0.15413(16) 0.60326(14) 0.0499(7) Uani d 1 . .
H H19D 0.127940 0.109027 0.584587 0.060 Uiso calc 1 . .
C C20D 0.05136(17) 0.15683(16) 0.65874(14) 0.0496(7) Uani d 1 . .
H H20D 0.034808 0.113615 0.677709 0.060 Uiso calc 1 . .
C C21D 0.02018(16) 0.22111(16) 0.68569(12) 0.0459(6) Uani d 1 . .
H H21D -0.019291 0.222493 0.722653 0.055 Uiso calc 1 . .
C C1E 0.40588(12) -0.05922(13) 0.22904(9) 0.0293(4) Uani d 1 . .
H H1E 0.375978 -0.099365 0.234913 0.035 Uiso calc 1 . .
C C2E 0.42081(12) -0.03066(12) 0.27683(9) 0.0294(4) Uani d 1 . .
C C3E 0.46503(12) 0.02748(13) 0.26633(9) 0.0304(5) Uani d 1 . .
C C4E 0.49151(12) 0.05862(13) 0.21222(10) 0.0323(5) Uani d 1 . .
H H4E 0.520537 0.099363 0.206545 0.039 Uiso calc 1 . .
C C5E 0.47444(12) 0.02863(13) 0.16665(9) 0.0309(5) Uani d 1 . .
C C6E 0.43294(12) -0.03140(13) 0.17319(9) 0.0297(4) Uani d 1 . .
C C7E 0.38990(12) -0.06223(12) 0.33768(9) 0.0299(5) Uani d 1 . .
H H7E 0.425382 -0.051981 0.358988 0.036 Uiso calc 1 . .
C C8E 0.38705(13) -0.14379(12) 0.33417(9) 0.0310(5) Uani d 1 . .
H H8E1 0.352236 -0.154253 0.312878 0.037 Uiso calc 1 . .
H H8E2 0.438597 -0.164736 0.310787 0.037 Uiso calc 1 . .
C C9E 0.36116(13) -0.18145(13) 0.39231(10) 0.0333(5) Uani d 1 . .
H H9E1 0.400386 -0.179640 0.411057 0.040 Uiso calc 1 . .
H H9E2 0.313094 -0.156919 0.418655 0.040 Uiso calc 1 . .
C C10E 0.34873(14) -0.25888(13) 0.38193(10) 0.0360(5) Uani d 1 . .
H H10I 0.306249 -0.259092 0.366383 0.043 Uiso calc 1 . .
H H10J 0.395151 -0.280035 0.351216 0.043 Uiso calc 1 . .
C C11E 0.33109(16) -0.30722(14) 0.43376(11) 0.0402(6) Uani d 1 . .
H H11I 0.283823 -0.287772 0.464536 0.048 Uiso calc 1 . .
H H11J 0.373168 -0.308000 0.449799 0.048 Uiso calc 1 . .
C C12E 0.32096(17) -0.38308(15) 0.41733(11) 0.0448(6) Uani d 1 . .
H H12I 0.275485 -0.382770 0.405229 0.054 Uiso calc 1 . .
H H12J 0.365937 -0.400407 0.383589 0.054 Uiso calc 1 . .
C C13E 0.3116(3) -0.43405(19) 0.46671(15) 0.0787(12) Uani d 1 . .
H H13M 0.357433 -0.436208 0.477763 0.118 Uiso calc 1 . .
H H13N 0.304197 -0.481862 0.454202 0.118 Uiso calc 1 . .
H H13O 0.267140 -0.417215 0.500262 0.118 Uiso calc 1 . .
C C14E 0.45137(13) 0.12072(13) 0.33392(10) 0.0332(5) Uani d 1 . .
C C15E 0.39008(13) 0.12366(13) 0.38895(9) 0.0318(5) Uani d 1 . .
C C16E 0.37697(15) 0.24449(14) 0.38386(11) 0.0390(5) Uani d 1 . .
C C17E 0.43713(15) 0.24141(14) 0.32955(11) 0.0394(5) Uani d 1 . .
C C18E 0.45843(18) 0.30495(16) 0.29905(13) 0.0499(7) Uani d 1 . .
H H18E 0.499308 0.303475 0.262833 0.060 Uiso calc 1 . .
C C19E 0.4194(2) 0.36885(17) 0.32232(15) 0.0583(8) Uani d 1 . .
H H19E 0.432434 0.411623 0.301473 0.070 Uiso calc 1 . .
C C20E 0.3606(2) 0.37169(17) 0.37638(16) 0.0616(8) Uani d 1 . .
H H20E 0.334773 0.416561 0.391984 0.074 Uiso calc 1 . .
C C21E 0.33965(18) 0.31108(16) 0.40722(14) 0.0532(7) Uani d 1 . .
H H21E 0.300129 0.313973 0.444175 0.064 Uiso calc 1 . .
C C1F 0.24510(12) -0.04690(12) 0.36547(9) 0.0270(4) Uani d 1 . .
H H1F 0.248944 -0.087531 0.341055 0.032 Uiso calc 1 . .
C C2F 0.17295(12) -0.01307(12) 0.39400(8) 0.0268(4) Uani d 1 . .
C C3F 0.16954(12) 0.04688(12) 0.42871(9) 0.0280(4) Uani d 1 . .
C C4F 0.23374(13) 0.07094(12) 0.43632(9) 0.0288(4) Uani d 1 . .
H H4F 0.229814 0.111255 0.461076 0.035 Uiso calc 1 . .
C C5F 0.30404(12) 0.03519(12) 0.40715(9) 0.0283(4) Uani d 1 . .
C C6F 0.31175(12) -0.02422(12) 0.37091(9) 0.0273(4) Uani d 1 . .
C C7F 0.10117(12) -0.04126(12) 0.38785(9) 0.0288(4) Uani d 1 . .
H H7F 0.057173 -0.021298 0.421983 0.035 Uiso calc 1 . .
C C8F 0.10125(13) -0.12306(13) 0.39126(10) 0.0333(5) Uani d 1 . .
H H8F1 0.054714 -0.138188 0.385249 0.040 Uiso calc 1 . .
H H8F2 0.145867 -0.144646 0.359162 0.040 Uiso calc 1 . .
C C9F 0.10408(17) -0.15202(16) 0.44882(12) 0.0476(5) Uani d 1 . .
H H9F1 0.073385 -0.118381 0.480819 0.057 Uiso calc 1 . .
H H9F2 0.157481 -0.154265 0.448056 0.057 Uiso calc 1 . .
C C10F 0.07421(17) -0.22632(16) 0.46164(12) 0.0476(5) Uani d 1 . .
H H10K 0.075625 -0.240135 0.500439 0.057 Uiso calc 1 . .
H H10L 0.020076 -0.222891 0.464178 0.057 Uiso calc 1 . .
C C11F 0.1149(3) -0.28389(19) 0.41960(16) 0.0722(10) Uani d 1 . .
H H11K 0.168918 -0.287703 0.417271 0.087 Uiso calc 1 . .
H H11L 0.113754 -0.270054 0.380724 0.087 Uiso calc 1 . .
C C12F 0.0839(3) -0.3583(2) 0.4328(2) 0.0788(11) Uani d 1 . .
H H12K 0.029712 -0.354317 0.435373 0.095 Uiso calc 1 . .
H H12L 0.112114 -0.390944 0.399373 0.095 Uiso calc 1 . .
C C13F 0.0883(3) -0.3906(3) 0.4849(2) 0.0902(13) Uani d 1 . .
H H13P 0.141648 -0.395439 0.483029 0.135 Uiso calc 1 . .
H H13Q 0.068351 -0.438032 0.488431 0.135 Uiso calc 1 . .
H H13R 0.058033 -0.360442 0.518790 0.135 Uiso calc 1 . .
C C14F 0.08770(13) 0.14770(13) 0.43293(9) 0.0328(5) Uani d 1 . .
C C15F 0.04347(12) 0.14889(13) 0.39488(9) 0.0326(5) Uani d 1 . .
C C16F 0.06255(14) 0.26659(14) 0.37929(10) 0.0374(5) Uani d 1 . .
C C17F 0.10295(14) 0.26631(14) 0.41893(11) 0.0378(5) Uani d 1 . .
C C18F 0.13064(16) 0.33015(15) 0.43138(13) 0.0460(6) Uani d 1 . .
H H18F 0.157022 0.330496 0.458470 0.055 Uiso calc 1 . .
C C19F 0.11933(17) 0.39162(16) 0.40427(14) 0.0521(7) Uani d 1 . .
H H19F 0.138009 0.434593 0.412829 0.062 Uiso calc 1 . .
C C20F 0.08065(17) 0.39244(16) 0.36400(14) 0.0525(7) Uani d 1 . .
H H20F 0.073960 0.435525 0.345181 0.063 Uiso calc 1 . .
C C21F 0.05249(16) 0.33086(15) 0.35186(12) 0.0461(6) Uani d 1 . .
H H21F 0.026049 0.331597 0.324782 0.055 Uiso calc 1 . .
C C1G 0.11704(12) -0.04964(12) 0.27926(9) 0.0285(4) Uani d 1 . .
H H1G 0.149514 -0.091963 0.275966 0.034 Uiso calc 1 . .
C C2G 0.10085(12) -0.02642(12) 0.23005(9) 0.0285(4) Uani d 1 . .
C C3G 0.05381(12) 0.03571(13) 0.23635(9) 0.0312(5) Uani d 1 . .
C C4G 0.02417(12) 0.07484(13) 0.28833(10) 0.0322(5) Uani d 1 . .
H H4G -0.007624 0.117573 0.291372 0.039 Uiso calc 1 . .
C C5G 0.04225(12) 0.04985(13) 0.33565(9) 0.0314(5) Uani d 1 . .
C C6G 0.08738(12) -0.01307(12) 0.33324(9) 0.0286(4) Uani d 1 . .
C C7G 0.13341(12) -0.06716(12) 0.17120(9) 0.0291(4) Uani d 1 . .
H H7G 0.097170 -0.056414 0.149631 0.035 Uiso calc 1 . .
C C8G 0.13865(14) -0.14829(13) 0.17876(9) 0.0333(5) Uani d 1 . .
H H8G1 0.175207 -0.159948 0.199354 0.040 Uiso calc 1 . .
H H8G2 0.088090 -0.162174 0.204138 0.040 Uiso calc 1 . .
C C9G 0.16331(14) -0.19387(14) 0.12258(10) 0.0362(5) Uani d 1 . .
H H9G1 0.126200 -0.184260 0.102147 0.043 Uiso calc 1 . .
H H9G2 0.213770 -0.180529 0.096563 0.043 Uiso calc 1 . .
C C10G 0.16807(15) -0.27291(14) 0.13536(10) 0.0386(5) Uani d 1 . .
H H10M 0.118003 -0.284838 0.163011 0.046 Uiso calc 1 . .
H H10N 0.206120 -0.281797 0.155032 0.046 Uiso calc 1 . .
C C11G 0.18948(17) -0.32324(15) 0.08259(11) 0.0433(6) Uani d 1 . .
H H11M 0.149321 -0.317600 0.064619 0.052 Uiso calc 1 . .
H H11N 0.237718 -0.309436 0.053499 0.052 Uiso calc 1 . .
C C12G 0.19931(18) -0.40085(15) 0.09693(12) 0.0482(6) Uani d 1 . .
H H12M 0.150953 -0.414655 0.125853 0.058 Uiso calc 1 . .
H H12N 0.239188 -0.406342 0.115192 0.058 Uiso calc 1 . .
C C13G 0.2212(3) -0.45132(19) 0.04451(17) 0.0817(12) Uani d 1 . .
H H13S 0.180048 -0.449230 0.028045 0.123 Uiso calc 1 . .
H H13T 0.229503 -0.500274 0.056448 0.123 Uiso calc 1 . .
H H13U 0.268162 -0.437159 0.015071 0.123 Uiso calc 1 . .
C C14G 0.06437(13) 0.11785(14) 0.16106(10) 0.0333(5) Uani d 1 . .
C C15G 0.12192(13) 0.10842(13) 0.10437(9) 0.0313(5) Uani d 1 . .
C C16G 0.12481(13) 0.22918(13) 0.09740(10) 0.0332(5) Uani d 1 . .
C C17G 0.07168(14) 0.23797(14) 0.15489(10) 0.0360(5) Uani d 1 . .
C C18G 0.05290(15) 0.30712(15) 0.18035(11) 0.0443(6) Uani d 1 . .
H H18G 0.017956 0.313729 0.219058 0.053 Uiso calc 1 . .
C C19G 0.08434(16) 0.36456(15) 0.15000(12) 0.0443(6) Uani d 1 . .
H H19G 0.072374 0.410866 0.168088 0.053 Uiso calc 1 . .
C C20G 0.13404(16) 0.35630(15) 0.09253(12) 0.0451(6) Uani d 1 . .
H H20G 0.153980 0.397245 0.071357 0.054 Uiso calc 1 . .
C C21G 0.15443(16) 0.28948(15) 0.06624(11) 0.0424(6) Uani d 1 . .
H H21G 0.188447 0.284237 0.027131 0.051 Uiso calc 1 . .
C C1H 0.27750(12) -0.06322(12) 0.14296(9) 0.0280(4) Uani d 1 . .
H H1H 0.275954 -0.099674 0.170333 0.034 Uiso calc 1 . .
C C2H 0.34798(12) -0.03711(12) 0.11237(9) 0.0278(4) Uani d 1 . .
C C3H 0.34745(13) 0.01771(12) 0.07375(9) 0.0296(5) Uani d 1 . .
C C4H 0.28179(13) 0.04321(12) 0.06430(9) 0.0298(5) Uani d 1 . .
H H4H 0.283296 0.079896 0.037118 0.036 Uiso calc 1 . .
C C5H 0.21383(13) 0.01474(12) 0.09485(9) 0.0286(4) Uani d 1 . .
C C6H 0.20926(12) -0.03866(12) 0.13551(9) 0.0280(4) Uani d 1 . .
C C7H 0.42147(12) -0.06688(13) 0.12057(9) 0.0308(5) Uani d 1 . .
H H7H 0.464410 -0.053927 0.085316 0.037 Uiso calc 1 . .
C C8H 0.42761(14) -0.14867(14) 0.12373(10) 0.0370(5) Uani d 1 . .
H H8H1 0.476624 -0.163838 0.128990 0.044 Uiso calc 1 . .
H H8H2 0.386127 -0.162883 0.158760 0.044 Uiso calc 1 . .
C C9H 0.42328(16) -0.18934(14) 0.07092(12) 0.0468(6) Uani d 1 . .
H H9HC 0.460850 -0.172740 0.034651 0.056 Uiso calc 0.7 A 2
H H9HD 0.371663 -0.181329 0.068254 0.056 Uiso calc 0.7 A 2
H H9HA 0.368195 -0.190137 0.077045 0.056 Uiso calc 0.3 B 1
H H9HB 0.444341 -0.158157 0.037327 0.056 Uiso calc 0.3 B 1
C C10H 0.4416(4) -0.2713(2) 0.0794(3) 0.0563(14) Uani d 0.7 C 2
H H10O 0.495196 -0.278253 0.077934 0.068 Uiso calc 0.7 C 2
H H10P 0.408740 -0.284250 0.118851 0.068 Uiso calc 0.7 C 2
C C11H 0.4306(3) -0.3221(2) 0.03576(19) 0.0529(10) Uani d 0.7 C 2
H H11O 0.375260 -0.321878 0.042676 0.063 Uiso calc 0.7 C 2
H H11P 0.454894 -0.303172 -0.003624 0.063 Uiso calc 0.7 C 2
C C12H 0.4611(5) -0.3981(3) 0.0355(3) 0.097(2) Uani d 0.7 C 2
H H12O 0.449695 -0.425186 0.005017 0.116 Uiso calc 0.7 C 2
H H12P 0.517363 -0.398955 0.024037 0.116 Uiso calc 0.7 C 2
C C13H 0.4331(5) -0.4349(3) 0.0888(3) 0.115(3) Uani d 0.7 C 2
H H13V 0.456889 -0.483932 0.083498 0.173 Uiso calc 0.7 C 2
H H13W 0.445547 -0.409919 0.119267 0.173 Uiso calc 0.7 C 2
H H13$ 0.377649 -0.436239 0.100183 0.173 Uiso calc 0.7 C 2
C C10I 0.4559(7) -0.2606(4) 0.0507(5) 0.046(2) Uani d 0.3 C 1
H H10Q 0.510243 -0.265541 0.047700 0.055 Uiso calc 0.3 C 1
H H10R 0.452765 -0.270735 0.011837 0.055 Uiso calc 0.3 C 1
C C11I 0.4110(7) -0.3111(6) 0.0944(5) 0.058(2) Uani d 0.3 C 1
H H11Q 0.413609 -0.298508 0.133023 0.070 Uiso calc 0.3 C 1
H H11R 0.356884 -0.304136 0.097133 0.070 Uiso calc 0.3 C 1
C C12I 0.4359(10) -0.3855(7) 0.0816(7) 0.086(4) Uani d 0.3 C 1
H H12Q 0.412939 -0.412385 0.117565 0.104 Uiso calc 0.3 C 1
H H12R 0.491896 -0.390610 0.072203 0.104 Uiso calc 0.3 C 1
C C13I 0.4186(8) -0.4194(7) 0.0349(5) 0.087(4) Uani d 0.3 C 1
H H13Z 0.438348 -0.469666 0.030493 0.130 Uiso calc 0.3 C 1
H H131 0.363144 -0.416600 0.043970 0.130 Uiso calc 0.3 C 1
H H132 0.442413 -0.394739 -0.001570 0.130 Uiso calc 0.3 C 1
C C14H 0.42146(13) 0.11436(14) 0.06413(9) 0.0334(5) Uani d 1 . .
C C15H 0.46477(13) 0.11917(14) 0.10241(10) 0.0335(5) Uani d 1 . .
C C16H 0.43306(14) 0.23827(15) 0.11409(11) 0.0388(5) Uani d 1 . .
C C17H 0.39301(14) 0.23471(14) 0.07413(10) 0.0382(5) Uani d 1 . .
C C18H 0.35794(16) 0.29742(16) 0.06018(12) 0.0459(6) Uani d 1 . .
H H18H 0.331652 0.295334 0.033125 0.055 Uiso calc 1 . .
C C19H 0.36159(18) 0.36142(17) 0.08550(14) 0.0515(7) Uani d 1 . .
H H19H 0.338112 0.403866 0.075792 0.062 Uiso calc 1 . .
C C20H 0.39997(18) 0.36478(17) 0.12589(14) 0.0539(7) Uani d 1 . .
H H20H 0.401714 0.409604 0.143439 0.065 Uiso calc 1 . .
C C21H 0.43475(17) 0.30478(16) 0.14032(13) 0.0483(6) Uani d 1 . .
H H21H 0.460026 0.307896 0.167962 0.058 Uiso calc 1 . .
N N1R 0.1892(2) 0.11582(17) 0.70789(15) 0.0738(8) Uani d 1 . .
C C1R 0.24828(16) 0.37466(17) 0.76508(13) 0.0496(7) Uani d 1 . .
H H1R 0.257286 0.420900 0.776131 0.060 Uiso calc 1 . .
C C2R 0.23664(17) 0.36444(17) 0.71276(13) 0.0498(7) Uani d 1 . .
H H2R 0.237774 0.403673 0.687866 0.060 Uiso calc 1 . .
C C3R 0.22340(15) 0.29752(16) 0.69660(11) 0.0447(6) Uani d 1 . .
H H3R 0.215834 0.290420 0.660467 0.054 Uiso calc 1 . .
C C4R 0.22117(14) 0.24027(15) 0.73350(11) 0.0404(6) Uani d 1 . .
C C5R 0.23358(15) 0.25102(16) 0.78595(12) 0.0450(6) Uani d 1 . .
H H5R 0.232848 0.212023 0.810994 0.054 Uiso calc 1 . .
C C6R 0.24682(16) 0.31767(17) 0.80135(12) 0.0484(7) Uani d 1 . .
H H6R 0.255078 0.324889 0.837208 0.058 Uiso calc 1 . .
C C7R 0.20425(18) 0.17100(18) 0.71861(14) 0.0533(7) Uani d 1 . .
N N1S 0.26720(15) 0.68326(14) 0.75464(11) 0.0511(6) Uani d 1 . .
C C1S 0.2464(3) 0.9685(2) 0.76040(19) 0.0765(11) Uani d 1 . .
H H1S 0.242855 1.019376 0.761496 0.092 Uiso calc 1 . .
C C2S 0.3163(2) 0.93123(19) 0.74963(17) 0.0674(9) Uani d 1 . .
H H2S 0.360720 0.956475 0.743134 0.081 Uiso calc 1 . .
C C3S 0.32186(17) 0.85790(17) 0.74830(13) 0.0505(7) Uani d 1 . .
H H3S 0.369991 0.832072 0.740580 0.061 Uiso calc 1 . .
C C4S 0.25634(15) 0.82161(15) 0.75835(10) 0.0401(6) Uani d 1 . .
C C5S 0.18561(17) 0.85922(18) 0.76939(13) 0.0537(7) Uani d 1 . .
H H5S 0.140775 0.834438 0.776666 0.064 Uiso calc 1 . .
C C6S 0.1819(2) 0.9327(2) 0.76955(18) 0.0742(11) Uani d 1 . .
H H6S 0.134253 0.958985 0.776055 0.089 Uiso calc 1 . .
C C7S 0.26201(15) 0.74465(16) 0.75660(11) 0.0427(6) Uani d 1 . .
N N1T 0.2058(2) 0.38615(18) 0.21522(16) 0.0766(9) Uani d 1 . .
C C1T 0.26500(18) 0.11411(18) 0.26130(14) 0.0554(7) Uani d 1 . .
H H1T 0.274420 0.065850 0.270489 0.066 Uiso calc 1 . .
C C2T 0.26497(18) 0.16903(19) 0.29874(12) 0.0559(8) Uani d 1 . .
H H2T 0.274544 0.158410 0.333790 0.067 Uiso calc 1 . .
C C3T 0.25136(17) 0.23856(18) 0.28617(13) 0.0524(7) Uani d 1 . .
H H3T 0.251791 0.276023 0.312276 0.063 Uiso calc 1 . .
C C4T 0.23692(15) 0.25449(16) 0.23532(12) 0.0437(6) Uani d 1 . .
C C5T 0.23741(16) 0.19977(17) 0.19669(11) 0.0470(6) Uani d 1 . .
H H5T 0.228344 0.210611 0.161479 0.056 Uiso calc 1 . .
C C6T 0.25112(17) 0.12970(17) 0.20978(13) 0.0511(7) Uani d 1 . .
H H6T 0.251122 0.092025 0.183721 0.061 Uiso calc 1 . .
C C7T 0.22001(18) 0.32777(18) 0.22347(15) 0.0559(7) Uani d 1 . .
N N1U 0.26218(14) 0.80041(14) 0.25829(10) 0.0480(5) Uani d 1 . .
C C1U 0.2880(3) 0.5158(2) 0.2582(2) 0.0779(11) Uani d 1 . .
H H1U 0.293559 0.464948 0.258163 0.093 Uiso calc 1 . .
C C2U 0.3495(2) 0.5536(2) 0.25224(19) 0.0739(10) Uani d 1 . .
H H2U 0.397412 0.529096 0.248033 0.089 Uiso calc 1 . .
C C3U 0.34262(19) 0.62697(17) 0.25232(14) 0.0546(7) Uani d 1 . .
H H3U 0.385615 0.653504 0.248046 0.065 Uiso calc 1 . .
C C4U 0.27186(15) 0.66231(15) 0.25873(11) 0.0414(6) Uani d 1 . .
C C5U 0.20872(19) 0.62417(18) 0.26471(14) 0.0553(7) Uani d 1 . .
H H5U 0.160576 0.648233 0.269032 0.066 Uiso calc 1 . .
C C6U 0.2178(2) 0.5494(2) 0.26420(18) 0.0722(10) Uani d 1 . .
H H6U 0.175616 0.521871 0.268003 0.087 Uiso calc 1 . .
C C7U 0.26606(14) 0.73938(16) 0.25833(11) 0.0395(6) Uani d 1 . .

loop_
_atom_site_aniso_label
_atom_site_aniso_U_11
_atom_site_aniso_U_22
_atom_site_aniso_U_33
_atom_site_aniso_U_12
_atom_site_aniso_U_13
_atom_site_aniso_U_23
N1A 0.0352(10) 0.0366(12) 0.0405(11) -0.0068(8) -0.0126(8) 0.0064(9)
N2A 0.0401(11) 0.0367(12) 0.0336(10) -0.0073(9) -0.0114(8) 0.0080(8)
N1B 0.0430(11) 0.0354(12) 0.0292(9) 0.0042(9) -0.0110(8) 0.0005(8)
N2B 0.0347(10) 0.0417(12) 0.0333(10) 0.0056(9) -0.0081(8) -0.0030(9)
N1C 0.0364(10) 0.0385(12) 0.0340(10) 0.0045(8) -0.0102(8) -0.0077(9)
N2C 0.0377(10) 0.0383(12) 0.0299(9) 0.0015(8) -0.0080(8) -0.0080(8)
N1D 0.0372(10) 0.0341(11) 0.0309(9) -0.0040(8) -0.0126(8) -0.0023(8)
N2D 0.0424(11) 0.0384(12) 0.0331(10) -0.0112(9) -0.0122(8) 0.0025(8)
N1E 0.0426(11) 0.0395(12) 0.0331(10) -0.0123(9) -0.0123(8) 0.0005(9)
N2E 0.0404(11) 0.0369(12) 0.0344(10) -0.0072(9) -0.0117(8) -0.0050(8)
N1F 0.0380(10) 0.0324(11) 0.0328(10) 0.0027(8) -0.0085(8) -0.0035(8)
N2F 0.0330(10) 0.0387(12) 0.0340(10) 0.0047(8) -0.0059(8) 0.0013(8)
N1G 0.0347(10) 0.0409(12) 0.0307(10) 0.0071(9) -0.0047(8) 0.0028(8)
N2G 0.0401(10) 0.0354(11) 0.0237(9) 0.0007(8) -0.0091(8) 0.0015(8)
N1H 0.0407(11) 0.0389(12) 0.0314(10) -0.0116(9) -0.0107(8) 0.0074(8)
N2H 0.0377(11) 0.0422(13) 0.0370(10) -0.0099(9) -0.0121(9) 0.0041(9)
O1A 0.0311(8) 0.0367(9) 0.0271(7) -0.0008(7) -0.0029(6) 0.0053(6)
O2A 0.0335(8) 0.0386(10) 0.0246(7) -0.0053(7) -0.0035(6) 0.0027(6)
O1B 0.0383(8) 0.0358(9) 0.0280(7) 0.0023(7) -0.0135(6) -0.0036(6)
O2B 0.0333(8) 0.0411(10) 0.0303(8) 0.0000(7) -0.0103(6) -0.0012(7)
O1C 0.0312(8) 0.0381(10) 0.0281(8) -0.0002(7) -0.0028(6) -0.0092(7)
O2C 0.0326(8) 0.0358(9) 0.0248(7) 0.0004(7) -0.0015(6) -0.0039(6)
O1D 0.0355(8) 0.0332(9) 0.0278(7) -0.0050(6) -0.0115(6) 0.0029(6)
O2D 0.0372(8) 0.0351(9) 0.0295(8) -0.0014(7) -0.0111(6) -0.0016(6)
O1E 0.0331(8) 0.0384(10) 0.0312(8) -0.0040(7) -0.0111(6) -0.0024(7)
O2E 0.0350(8) 0.0357(9) 0.0276(7) -0.0060(7) -0.0118(6) 0.0009(6)
O1F 0.0313(8) 0.0329(9) 0.0248(7) 0.0041(6) -0.0027(6) -0.0006(6)
O2F 0.0295(8) 0.0366(9) 0.0266(7) 0.0022(6) -0.0013(6) -0.0027(6)
O1G 0.0317(8) 0.0429(10) 0.0285(8) -0.0027(7) -0.0095(6) 0.0075(7)
O2G 0.0362(8) 0.0333(9) 0.0272(7) -0.0014(7) -0.0119(6) 0.0004(6)
O1H 0.0347(8) 0.0383(9) 0.0242(7) -0.0086(7) -0.0024(6) 0.0008(6)
O2H 0.0329(8) 0.0398(10) 0.0273(7) -0.0053(7) -0.0035(6) 0.0032(7)
C1A 0.0296(10) 0.0244(11) 0.0268(10) 0.0018(8) -0.0042(8) -0.0002(8)
C2A 0.0274(10) 0.0280(12) 0.0258(10) 0.0049(8) -0.0037(8) -0.0004(8)
C3A 0.0265(10) 0.0290(12) 0.0249(10) 0.0026(8) -0.0013(8) 0.0023(8)
C4A 0.0269(10) 0.0292(12) 0.0307(11) -0.0001(8) -0.0044(8) 0.0005(9)
C5A 0.0296(10) 0.0311(12) 0.0268(10) 0.0032(9) -0.0061(8) -0.0020(9)
C6A 0.0282(10) 0.0266(11) 0.0253(10) 0.0050(8) -0.0038(8) 0.0005(8)
C7A 0.0301(10) 0.0317(12) 0.0231(10) 0.0000(9) -0.0023(8) -0.0011(8)
C8A 0.0381(12) 0.0326(13) 0.0327(11) 0.0010(10) -0.0045(9) -0.0049(9)
C9A 0.0529(16) 0.0496(17) 0.0444(15) 0.0015(13) -0.0093(12) -0.0198(13)
C10A 0.102(3) 0.065(2) 0.075(2) 0.004(2) -0.029(2) -0.024(2)
C11A 0.085(3) 0.083(3) 0.062(2) -0.017(2) -0.0318(19) 0.0046(19)
C12A 0.092(2) 0.0673(19) 0.111(2) -0.0048(15) -0.0383(19) 0.0002(17)
C13A 0.092(2) 0.0673(19) 0.111(2) -0.0048(15) -0.0383(19) 0.0002(17)
C14A 0.0287(10) 0.0360(13) 0.0283(10) -0.0068(9) -0.0032(8) 0.0067(9)
C15A 0.0318(11) 0.0392(14) 0.0250(10) -0.0058(9) -0.0025(8) 0.0051(9)
C16A 0.0387(12) 0.0383(14) 0.0383(12) -0.0072(10) -0.0109(10) 0.0089(10)
C17A 0.0373(12) 0.0349(14) 0.0414(13) -0.0089(10) -0.0122(10) 0.0053(10)
C18A 0.0498(15) 0.0424(16) 0.0588(17) -0.0083(12) -0.0250(13) 0.0024(13)
C19A 0.0594(18) 0.0366(16) 0.072(2) -0.0091(13) -0.0246(15) -0.0024(14)
C20A 0.0602(18) 0.0361(16) 0.0691(19) -0.0036(13) -0.0235(15) 0.0092(14)
C21A 0.0550(16) 0.0384(15) 0.0530(16) -0.0069(12) -0.0232(13) 0.0116(12)
C1B 0.0352(11) 0.0254(11) 0.0207(9) -0.0032(8) -0.0062(8) -0.0017(8)
C2B 0.0345(11) 0.0280(12) 0.0225(9) -0.0049(9) -0.0065(8) -0.0053(8)
C3B 0.0345(11) 0.0308(12) 0.0230(9) 0.0008(9) -0.0102(8) -0.0059(8)
C4B 0.0414(12) 0.0280(12) 0.0203(9) -0.0038(9) -0.0077(8) -0.0021(8)
C5B 0.0329(11) 0.0295(12) 0.0204(9) -0.0046(9) -0.0039(8) -0.0028(8)
C6B 0.0354(11) 0.0261(11) 0.0200(9) -0.0006(9) -0.0049(8) -0.0040(8)
C7B 0.0315(11) 0.0348(13) 0.0258(10) -0.0037(9) -0.0077(8) -0.0021(9)
C8B 0.0391(12) 0.0355(13) 0.0297(11) -0.0093(10) -0.0069(9) -0.0031(9)
C9B 0.0465(13) 0.0352(14) 0.0316(11) -0.0094(10) -0.0110(10) -0.0054(10)
C10B 0.0453(13) 0.0365(14) 0.0316(11) -0.0070(10) -0.0106(10) -0.0041(10)
C11B 0.0512(14) 0.0367(14) 0.0310(11) -0.0070(11) -0.0125(10) -0.0042(10)
C12B 0.0583(16) 0.0381(15) 0.0344(12) -0.0063(12) -0.0115(11) -0.0023(11)
C13B 0.179(5) 0.0340(18) 0.0440(17) 0.009(2) -0.034(2) -0.0076(14)
C14B 0.0356(11) 0.0367(13) 0.0289(11) 0.0046(10) -0.0138(9) -0.0023(9)
C15B 0.0299(11) 0.0389(14) 0.0316(11) 0.0039(9) -0.0109(9) -0.0001(10)
C16B 0.0352(12) 0.0386(14) 0.0357(12) 0.0081(10) -0.0119(10) -0.0006(10)
C17B 0.0431(13) 0.0337(13) 0.0351(12) 0.0082(10) -0.0137(10) 0.0009(10)
C18B 0.0606(17) 0.0383(15) 0.0373(13) 0.0045(12) -0.0067(12) 0.0050(11)
C19B 0.0689(19) 0.0333(15) 0.0543(17) 0.0038(13) -0.0125(14) 0.0058(12)
C20B 0.0586(17) 0.0352(15) 0.0552(16) 0.0117(12) -0.0178(13) -0.0079(12)
C21B 0.0442(14) 0.0417(15) 0.0421(13) 0.0107(11) -0.0113(11) -0.0066(11)
C1C 0.0283(10) 0.0301(12) 0.0283(10) -0.0030(8) -0.0046(8) -0.0039(9)
C2C 0.0246(10) 0.0344(13) 0.0275(10) -0.0044(8) -0.0034(8) -0.0023(9)
C3C 0.0257(10) 0.0384(13) 0.0265(10) -0.0010(9) -0.0034(8) -0.0088(9)
C4C 0.0274(10) 0.0335(13) 0.0320(11) 0.0017(9) -0.0062(8) -0.0046(9)
C5C 0.0254(10) 0.0384(13) 0.0297(11) -0.0023(9) -0.0068(8) -0.0017(9)
C6C 0.0261(10) 0.0356(13) 0.0281(10) -0.0049(9) -0.0062(8) -0.0049(9)
C7C 0.0296(10) 0.0326(13) 0.0244(10) -0.0040(9) -0.0013(8) -0.0022(9)
C8C 0.0366(12) 0.0366(14) 0.0334(11) -0.0089(10) -0.0059(9) -0.0015(10)
C9C 0.0387(13) 0.0406(15) 0.0411(13) -0.0099(11) -0.0081(10) 0.0075(11)
C10C 0.0597(18) 0.0480(19) 0.077(2) -0.0182(14) -0.0272(16) 0.0127(16)
C11C 0.0522(16) 0.0534(19) 0.0483(15) -0.0098(13) -0.0105(13) 0.0007(13)
C12C 0.073(2) 0.0448(19) 0.085(2) -0.0119(16) -0.0245(19) -0.0144(17)
C13C 0.070(2) 0.062(2) 0.077(2) 0.0021(17) -0.0174(19) -0.0172(19)
C14C 0.0290(10) 0.0344(13) 0.0259(10) 0.0036(9) -0.0019(8) -0.0077(9)
C15C 0.0318(11) 0.0344(13) 0.0241(10) 0.0031(9) -0.0007(8) -0.0059(9)
C16C 0.0354(12) 0.0353(13) 0.0318(11) 0.0026(10) -0.0053(9) -0.0060(10)
C17C 0.0362(12) 0.0347(13) 0.0346(12) 0.0041(10) -0.0064(9) -0.0060(10)
C18C 0.0525(15) 0.0422(16) 0.0466(14) 0.0039(12) -0.0184(12) -0.0007(12)
C19C 0.0605(18) 0.0378(16) 0.0585(17) -0.0011(13) -0.0179(14) 0.0026(13)
C20C 0.0567(17) 0.0391(16) 0.0583(17) -0.0072(13) -0.0184(14) -0.0066(13)
C21C 0.0442(14) 0.0436(16) 0.0459(14) -0.0007(11) -0.0175(11) -0.0065(12)
C1D 0.0341(11) 0.0248(11) 0.0228(9) -0.0040(8) -0.0045(8) 0.0000(8)
C2D 0.0341(11) 0.0248(11) 0.0208(9) -0.0016(8) -0.0049(8) 0.0033(8)
C3D 0.0329(11) 0.0294(12) 0.0214(9) -0.0043(9) -0.0079(8) 0.0050(8)
C4D 0.0383(11) 0.0282(12) 0.0209(9) -0.0024(9) -0.0067(8) -0.0010(8)
C5D 0.0322(11) 0.0301(12) 0.0212(9) -0.0012(9) -0.0032(8) 0.0012(8)
C6D 0.0332(11) 0.0285(12) 0.0206(9) -0.0038(9) -0.0038(8) 0.0029(8)
C7D 0.0321(11) 0.0276(12) 0.0252(10) 0.0010(9) -0.0074(8) 0.0010(8)
C8D 0.0362(11) 0.0271(12) 0.0250(10) 0.0013(9) -0.0056(9) 0.0007(8)
C9D 0.0392(12) 0.0296(12) 0.0274(10) 0.0004(9) -0.0064(9) 0.0019(9)
C10D 0.0497(14) 0.0334(14) 0.0294(11) -0.0016(11) -0.0073(10) 0.0005(10)
C11D 0.0422(13) 0.0339(13) 0.0338(12) -0.0013(10) -0.0094(10) 0.0050(10)
C12D 0.0533(15) 0.0348(14) 0.0425(14) -0.0042(11) -0.0112(12) 0.0056(11)
C13D 0.0676(19) 0.0373(16) 0.0611(18) -0.0067(14) -0.0191(15) 0.0120(13)
C14D 0.0342(11) 0.0341(13) 0.0278(10) -0.0065(9) -0.0129(9) 0.0029(9)
C15D 0.0330(11) 0.0366(13) 0.0302(11) -0.0040(9) -0.0117(9) -0.0004(9)
C16D 0.0419(13) 0.0354(14) 0.0380(12) -0.0091(10) -0.0188(10) 0.0000(10)
C17D 0.0367(12) 0.0355(13) 0.0364(12) -0.0079(10) -0.0174(10) 0.0000(10)
C18D 0.0444(14) 0.0386(15) 0.0463(14) -0.0050(11) -0.0164(11) -0.0051(11)
C19D 0.0536(16) 0.0345(15) 0.0678(18) -0.0077(12) -0.0278(14) -0.0019(13)
C20D 0.0578(17) 0.0365(15) 0.0645(18) -0.0168(12) -0.0312(14) 0.0098(13)
C21D 0.0515(15) 0.0439(16) 0.0457(14) -0.0187(12) -0.0181(12) 0.0081(12)
C1E 0.0257(10) 0.0302(12) 0.0293(10) 0.0003(8) -0.0064(8) -0.0010(9)
C2E 0.0250(10) 0.0320(12) 0.0272(10) 0.0031(8) -0.0049(8) -0.0019(9)
C3E 0.0265(10) 0.0344(13) 0.0284(10) 0.0004(9) -0.0075(8) -0.0049(9)
C4E 0.0273(10) 0.0343(13) 0.0323(11) -0.0047(9) -0.0059(9) -0.0006(9)
C5E 0.0254(10) 0.0360(13) 0.0268(10) -0.0013(9) -0.0033(8) 0.0019(9)
C6E 0.0258(10) 0.0311(12) 0.0286(10) 0.0013(8) -0.0053(8) -0.0024(9)
C7E 0.0289(10) 0.0319(12) 0.0272(10) -0.0002(9) -0.0077(8) -0.0011(9)
C8E 0.0308(11) 0.0314(12) 0.0281(10) 0.0029(9) -0.0077(8) -0.0028(9)
C9E 0.0369(12) 0.0308(13) 0.0293(11) 0.0038(9) -0.0088(9) -0.0014(9)
C10E 0.0384(12) 0.0324(13) 0.0318(11) 0.0006(10) -0.0055(9) -0.0018(9)
C11E 0.0493(14) 0.0340(14) 0.0344(12) -0.0007(11) -0.0110(10) 0.0027(10)
C12E 0.0547(16) 0.0398(15) 0.0347(12) -0.0055(12) -0.0082(11) 0.0034(11)
C13E 0.143(4) 0.0437(19) 0.0490(18) -0.024(2) -0.029(2) 0.0090(14)
C14E 0.0342(11) 0.0372(13) 0.0310(11) -0.0078(9) -0.0137(9) -0.0023(9)
C15E 0.0343(11) 0.0357(13) 0.0285(10) -0.0076(9) -0.0137(9) -0.0009(9)
C16E 0.0444(13) 0.0340(14) 0.0424(13) -0.0100(10) -0.0183(11) -0.0026(10)
C17E 0.0466(14) 0.0374(14) 0.0372(12) -0.0125(11) -0.0164(11) -0.0010(10)
C18E 0.0634(18) 0.0433(17) 0.0451(14) -0.0192(13) -0.0183(13) 0.0040(12)
C19E 0.078(2) 0.0383(17) 0.0668(19) -0.0214(15) -0.0322(17) 0.0086(14)
C20E 0.070(2) 0.0347(17) 0.081(2) -0.0077(14) -0.0260(18) -0.0067(15)
C21E 0.0574(17) 0.0400(16) 0.0589(17) -0.0097(13) -0.0143(14) -0.0097(13)
C1F 0.0323(10) 0.0248(11) 0.0219(9) -0.0012(8) -0.0071(8) 0.0002(8)
C2F 0.0299(10) 0.0274(11) 0.0204(9) -0.0025(8) -0.0049(8) 0.0048(8)
C3F 0.0310(10) 0.0289(12) 0.0202(9) 0.0013(8) -0.0044(8) 0.0020(8)
C4F 0.0373(11) 0.0256(11) 0.0209(9) -0.0005(9) -0.0071(8) -0.0004(8)
C5F 0.0320(11) 0.0316(12) 0.0218(9) -0.0043(9) -0.0092(8) 0.0030(8)
C6F 0.0294(10) 0.0288(12) 0.0213(9) -0.0011(8) -0.0060(8) 0.0031(8)
C7F 0.0275(10) 0.0320(12) 0.0229(9) -0.0023(8) -0.0033(8) 0.0012(8)
C8F 0.0339(11) 0.0330(13) 0.0309(11) -0.0061(9) -0.0074(9) 0.0031(9)
C9F 0.0531(11) 0.0460(12) 0.0398(10) -0.0057(9) -0.0104(8) 0.0067(8)
C10F 0.0531(11) 0.0460(12) 0.0398(10) -0.0057(9) -0.0104(8) 0.0067(8)
C11F 0.102(3) 0.052(2) 0.064(2) -0.0063(19) -0.030(2) 0.0050(16)
C12F 0.094(3) 0.047(2) 0.094(3) -0.0084(19) -0.029(2) 0.0078(19)
C13F 0.083(3) 0.085(3) 0.088(3) -0.009(2) -0.010(2) -0.006(2)
C14F 0.0316(11) 0.0332(13) 0.0257(10) 0.0049(9) -0.0009(8) -0.0009(9)
C15F 0.0277(10) 0.0350(13) 0.0272(10) 0.0048(9) -0.0006(8) -0.0031(9)
C16F 0.0336(12) 0.0360(14) 0.0360(12) 0.0059(10) -0.0050(9) -0.0004(10)
C17F 0.0367(12) 0.0339(13) 0.0355(12) 0.0052(10) -0.0043(10) -0.0009(10)
C18F 0.0486(15) 0.0376(15) 0.0517(15) 0.0021(11) -0.0179(12) -0.0027(12)
C19F 0.0541(16) 0.0339(15) 0.0656(18) -0.0021(12) -0.0173(14) 0.0009(13)
C20F 0.0551(17) 0.0372(16) 0.0602(17) 0.0041(12) -0.0146(14) 0.0096(13)
C21F 0.0456(14) 0.0432(16) 0.0472(14) 0.0053(12) -0.0145(12) 0.0062(12)
C1G 0.0261(10) 0.0308(12) 0.0267(10) -0.0038(8) -0.0061(8) 0.0024(8)
C2G 0.0254(10) 0.0327(12) 0.0255(10) -0.0068(8) -0.0053(8) 0.0007(8)
C3G 0.0261(10) 0.0386(13) 0.0274(10) -0.0051(9) -0.0066(8) 0.0060(9)
C4G 0.0266(10) 0.0340(13) 0.0314(11) 0.0020(9) -0.0049(8) 0.0023(9)
C5G 0.0261(10) 0.0361(13) 0.0268(10) -0.0017(9) -0.0023(8) -0.0013(9)
C6G 0.0246(10) 0.0322(12) 0.0264(10) -0.0056(8) -0.0049(8) 0.0023(9)
C7G 0.0314(11) 0.0318(12) 0.0235(10) -0.0060(9) -0.0080(8) 0.0018(8)
C8G 0.0390(12) 0.0339(13) 0.0268(10) -0.0111(10) -0.0094(9) 0.0011(9)
C9G 0.0437(13) 0.0367(14) 0.0281(11) -0.0088(10) -0.0109(9) 0.0000(9)
C10G 0.0473(14) 0.0376(14) 0.0303(11) -0.0082(11) -0.0115(10) -0.0018(10)
C11G 0.0553(15) 0.0384(15) 0.0347(12) -0.0091(12) -0.0123(11) -0.0043(11)
C12G 0.0564(16) 0.0409(16) 0.0420(14) -0.0071(12) -0.0092(12) -0.0062(12)
C13G 0.133(4) 0.042(2) 0.066(2) -0.001(2) -0.030(2) -0.0169(16)
C14G 0.0305(11) 0.0400(14) 0.0291(11) 0.0005(9) -0.0105(9) 0.0058(9)
C15G 0.0328(11) 0.0346(13) 0.0276(10) 0.0002(9) -0.0123(9) -0.0010(9)
C16G 0.0361(12) 0.0351(13) 0.0277(10) 0.0050(9) -0.0113(9) -0.0004(9)
C17G 0.0356(12) 0.0390(14) 0.0301(11) 0.0078(10) -0.0089(9) 0.0017(10)
C18G 0.0451(14) 0.0427(15) 0.0351(12) 0.0147(11) -0.0042(11) -0.0035(11)
C19G 0.0506(15) 0.0354(14) 0.0425(13) 0.0122(11) -0.0132(11) -0.0038(11)
C20G 0.0543(15) 0.0349(15) 0.0424(14) 0.0042(11) -0.0131(12) 0.0034(11)
C21G 0.0514(15) 0.0396(15) 0.0299(11) 0.0017(11) -0.0069(10) 0.0014(10)
C1H 0.0352(11) 0.0247(11) 0.0217(9) -0.0029(8) -0.0066(8) -0.0010(8)
C2H 0.0309(10) 0.0276(11) 0.0212(9) -0.0011(8) -0.0043(8) -0.0044(8)
C3H 0.0346(11) 0.0291(12) 0.0208(9) -0.0071(9) -0.0032(8) -0.0031(8)
C4H 0.0395(12) 0.0277(12) 0.0200(9) -0.0053(9) -0.0067(8) 0.0000(8)
C5H 0.0350(11) 0.0276(12) 0.0219(9) -0.0008(9) -0.0083(8) -0.0041(8)
C6H 0.0331(11) 0.0277(12) 0.0213(9) -0.0041(8) -0.0067(8) -0.0029(8)
C7H 0.0290(10) 0.0351(13) 0.0242(10) -0.0011(9) -0.0039(8) -0.0019(9)
C8H 0.0371(12) 0.0355(13) 0.0350(12) 0.0039(10) -0.0094(10) -0.0051(10)
C9H 0.0419(14) 0.0483(16) 0.0448(14) 0.0019(12) -0.0090(11) -0.0180(12)
C10H 0.074(4) 0.050(3) 0.050(3) 0.015(3) -0.033(3) -0.022(2)
C11H 0.068(3) 0.038(2) 0.057(2) -0.0016(19) -0.026(2) -0.0095(18)
C12H 0.150(7) 0.047(3) 0.112(5) -0.001(4) -0.070(5) -0.005(3)
C13H 0.164(8) 0.083(5) 0.116(6) -0.006(5) -0.071(6) -0.001(4)
C10I 0.049(5) 0.058(5) 0.028(5) 0.010(4) -0.012(5) -0.020(4)
C11I 0.070(7) 0.049(5) 0.066(6) -0.012(5) -0.037(5) 0.008(5)
C12I 0.118(10) 0.027(5) 0.123(11) -0.002(6) -0.053(9) 0.007(6)
C13I 0.062(7) 0.093(10) 0.105(10) -0.032(7) -0.022(7) 0.042(6)
C14H 0.0326(11) 0.0390(14) 0.0246(10) -0.0107(10) -0.0029(9) 0.0050(9)
C15H 0.0298(11) 0.0391(14) 0.0281(10) -0.0085(9) -0.0042(9) 0.0043(9)
C16H 0.0376(12) 0.0422(15) 0.0359(12) -0.0131(10) -0.0096(10) 0.0043(10)
C17H 0.0397(12) 0.0396(14) 0.0334(12) -0.0106(10) -0.0084(10) 0.0066(10)
C18H 0.0521(15) 0.0443(16) 0.0439(14) -0.0094(12) -0.0186(12) 0.0065(12)
C19H 0.0551(16) 0.0420(16) 0.0583(17) -0.0046(13) -0.0205(14) 0.0074(13)
C20H 0.0594(17) 0.0408(17) 0.0632(18) -0.0082(13) -0.0222(15) -0.0065(14)
C21H 0.0520(16) 0.0449(17) 0.0519(15) -0.0089(12) -0.0217(13) -0.0025(12)
N1R 0.090(2) 0.0508(18) 0.093(2) -0.0011(15) -0.0485(19) -0.0074(16)
C1R 0.0459(15) 0.0445(17) 0.0552(16) -0.0073(12) -0.0124(12) -0.0088(13)
C2R 0.0486(15) 0.0509(18) 0.0479(15) -0.0044(13) -0.0135(12) 0.0098(13)
C3R 0.0432(14) 0.0578(18) 0.0333(12) -0.0001(12) -0.0139(11) 0.0011(11)
C4R 0.0361(12) 0.0433(15) 0.0403(13) 0.0010(10) -0.0118(10) -0.0037(11)
C5R 0.0430(14) 0.0528(17) 0.0405(13) -0.0033(12) -0.0161(11) 0.0090(12)
C6R 0.0449(14) 0.064(2) 0.0367(13) -0.0046(13) -0.0146(11) -0.0056(12)
C7R 0.0557(17) 0.0492(19) 0.0591(17) 0.0024(14) -0.0262(14) -0.0019(14)
N1S 0.0620(15) 0.0435(16) 0.0483(13) -0.0071(11) -0.0187(11) -0.0014(11)
C1S 0.097(3) 0.0410(19) 0.097(3) 0.0030(19) -0.041(2) -0.0004(18)
C2S 0.073(2) 0.051(2) 0.081(2) -0.0159(17) -0.0269(19) 0.0113(17)
C3S 0.0480(15) 0.0498(18) 0.0521(16) -0.0034(13) -0.0152(13) 0.0006(13)
C4S 0.0465(14) 0.0407(15) 0.0305(11) -0.0015(11) -0.0102(10) -0.0022(10)
C5S 0.0461(15) 0.059(2) 0.0525(16) 0.0038(13) -0.0143(13) -0.0076(14)
C6S 0.072(2) 0.064(2) 0.087(3) 0.0240(19) -0.033(2) -0.0110(19)
C7S 0.0445(14) 0.0503(18) 0.0319(12) -0.0044(12) -0.0112(10) -0.0012(11)
N1T 0.083(2) 0.052(2) 0.096(2) -0.0034(16) -0.0338(19) 0.0034(16)
C1T 0.0536(17) 0.0491(18) 0.0585(18) 0.0015(13) -0.0136(14) 0.0102(14)
C2T 0.0558(17) 0.076(2) 0.0371(14) -0.0006(15) -0.0179(13) 0.0055(14)
C3T 0.0526(16) 0.063(2) 0.0439(15) -0.0039(14) -0.0194(13) -0.0099(13)
C4T 0.0368(13) 0.0471(16) 0.0429(14) -0.0057(11) -0.0077(11) -0.0003(11)
C5T 0.0457(14) 0.0616(19) 0.0339(12) -0.0037(13) -0.0140(11) 0.0003(12)
C6T 0.0511(16) 0.0497(18) 0.0495(15) -0.0010(13) -0.0139(13) -0.0151(13)
C7T 0.0547(17) 0.0468(19) 0.0650(19) -0.0066(14) -0.0182(15) 0.0018(14)
N1U 0.0548(14) 0.0434(15) 0.0496(13) -0.0019(11) -0.0232(11) 0.0012(10)
C1U 0.090(3) 0.044(2) 0.100(3) -0.0017(19) -0.034(2) -0.0030(19)
C2U 0.076(2) 0.048(2) 0.102(3) 0.0074(17) -0.039(2) -0.0107(19)
C3U 0.0583(17) 0.0434(17) 0.0623(18) 0.0016(13) -0.0220(15) -0.0053(14)
C4U 0.0488(14) 0.0409(15) 0.0321(12) -0.0055(11) -0.0104(10) -0.0009(10)
C5U 0.0550(17) 0.0530(19) 0.0551(17) -0.0109(14) -0.0141(14) 0.0027(14)
C6U 0.073(2) 0.059(2) 0.084(2) -0.0265(18) -0.0212(19) 0.0023(19)
C7U 0.0394(13) 0.0449(17) 0.0339(12) -0.0022(11) -0.0123(10) -0.0017(10)

loop_
_atom_type_symbol
_atom_type_description
_atom_type_scat_dispersion_real
_atom_type_scat_dispersion_imag
_atom_type_scat_source
C C 0.0181 0.0091 'International Tables Vol C Tables 4.2.6.8 and 6.1.1.4'
H H 0.0000 0.0000 'International Tables Vol C Tables 4.2.6.8 and 6.1.1.4'
N N 0.0311 0.0180 'International Tables Vol C Tables 4.2.6.8 and 6.1.1.4'
O O 0.0492 0.0322 'International Tables Vol C Tables 4.2.6.8 and 6.1.1.4'

loop_
_geom_angle_atom_site_label_1
_geom_angle_atom_site_label_2
_geom_angle_atom_site_label_3
_geom_angle_site_symmetry_1
_geom_angle_site_symmetry_3
_geom_angle
_geom_angle_publ_flag
C14A N1A C17A . . 116.4(2) ?
C15A N2A C16A . . 116.6(2) ?
C14B N1B C17B . . 116.2(2) ?
C15B N2B C16B . . 116.2(2) ?
C14C N1C C17C . . 116.2(2) ?
C15C N2C C16C . . 116.4(2) ?
C14D N1D C17D . . 116.4(2) ?
C15D N2D C16D . . 116.1(2) ?
C14E N1E C17E . . 116.2(2) ?
C15E N2E C16E . . 116.8(2) ?
C14F N1F C17F . . 117.0(2) ?
C15F N2F C16F . . 116.7(2) ?
C14G N1G C17G . . 116.5(2) ?
C15G N2G C16G . . 116.59(19) ?
C14H N1H C17H . . 116.6(2) ?
C15H N2H C16H . . 116.7(2) ?
C14A O1A C3A . . 116.01(16) ?
C15A O2A C5B . . 112.48(16) ?
C14B O1B C3B . . 111.60(17) ?
C15B O2B C5C . . 116.95(17) ?
C14C O1C C3C . . 116.63(17) ?
C15C O2C C5D . . 113.74(16) ?
C14D O1D C3D . . 113.00(17) ?
C15D O2D C5A . . 115.27(17) ?
C14E O1E C3E . . 114.94(17) ?
C15E O2E C5F . . 113.56(17) ?
C14F O1F C3F . . 113.35(16) ?
C15F O2F C5G . . 116.32(17) ?
C14G O1G C3G . . 116.19(18) ?
C15G O2G C5H . . 112.97(16) ?
C14H O1H C3H . . 112.91(16) ?
C15H O2H C5E . . 115.88(17) ?
C2A C1A C6A . . 122.9(2) ?
C2A C1A H1A . . 118.6 ?
C6A C1A H1A . . 118.6 ?
C3A C2A C1A . . 116.9(2) ?
C3A C2A C7A . . 120.64(19) ?
C1A C2A C7A . . 122.4(2) ?
C4A C3A C2A . . 122.9(2) ?
C4A C3A O1A . . 118.8(2) ?
C2A C3A O1A . . 118.18(19) ?
C3A C4A C5A . . 117.8(2) ?
C3A C4A H4A . . 121.1 ?
C5A C4A H4A . . 121.1 ?
C6A C5A C4A . . 122.5(2) ?
C6A C5A O2D . . 118.43(19) ?
C4A C5A O2D . . 119.0(2) ?
C5A C6A C1A . . 117.0(2) ?
C5A C6A C7D . . 121.04(19) ?
C1A C6A C7D . . 122.0(2) ?
C6B C7A C2A . . 111.14(17) ?
C6B C7A C8A . . 112.10(19) ?
C2A C7A C8A . . 112.40(19) ?
C6B C7A H7A . . 106.9 ?
C2A C7A H7A . . 106.9 ?
C8A C7A H7A . . 106.9 ?
C9A C8A C7A . . 113.1(2) ?
C9A C8A H8A1 . . 109.0 ?
C7A C8A H8A1 . . 109.0 ?
C9A C8A H8A2 . . 109.0 ?
C7A C8A H8A2 . . 109.0 ?
H8A1 C8A H8A2 . . 107.8 ?
C10A C9A C8A . . 117.4(3) ?
C10A C9A H9A1 . . 108.0 ?
C8A C9A H9A1 . . 108.0 ?
C10A C9A H9A2 . . 108.0 ?
C8A C9A H9A2 . . 108.0 ?
H9A1 C9A H9A2 . . 107.2 ?
C11A C10A C9A . . 115.9(4) ?
C11A C10A H10A . . 108.3 ?
C9A C10A H10A . . 108.3 ?
C11A C10A H10B . . 108.3 ?
C9A C10A H10B . . 108.3 ?
H10A C10A H10B . . 107.4 ?
C10A C11A C12A . . 111.7(3) ?
C10A C11A H11A . . 109.3 ?
C12A C11A H11A . . 109.3 ?
C10A C11A H11B . . 109.3 ?
C12A C11A H11B . . 109.3 ?
H11A C11A H11B . . 107.9 ?
C13A C12A C11A . . 111.4(4) ?
C13A C12A H12A . . 109.4 ?
C11A C12A H12A . . 109.4 ?
C13A C12A H12B . . 109.4 ?
C11A C12A H12B . . 109.4 ?
H12A C12A H12B . . 108.0 ?
C12A C13A H13A . . 109.5 ?
C12A C13A H13B . . 109.5 ?
H13A C13A H13B . . 109.5 ?
C12A C13A H13C . . 109.5 ?
H13A C13A H13C . . 109.5 ?
H13B C13A H13C . . 109.5 ?
N1A C14A O1A . . 120.5(2) ?
N1A C14A C15A . . 122.8(2) ?
O1A C14A C15A . . 116.7(2) ?
N2A C15A O2A . . 119.6(2) ?
N2A C15A C14A . . 122.4(2) ?
O2A C15A C14A . . 118.0(2) ?
N2A C16A C21A . . 119.8(2) ?
N2A C16A C17A . . 120.9(2) ?
C21A C16A C17A . . 119.2(3) ?
N1A C17A C18A . . 119.9(2) ?
N1A C17A C16A . . 120.9(2) ?
C18A C17A C16A . . 119.3(2) ?
C19A C18A C17A . . 120.3(3) ?
C19A C18A H18A . . 119.8 ?
C17A C18A H18A . . 119.8 ?
C18A C19A C20A . . 120.3(3) ?
C18A C19A H19A . . 119.8 ?
C20A C19A H19A . . 119.8 ?
C21A C20A C19A . . 120.8(3) ?
C21A C20A H20A . . 119.6 ?
C19A C20A H20A . . 119.6 ?
C20A C21A C16A . . 120.0(3) ?
C20A C21A H21A . . 120.0 ?
C16A C21A H21A . . 120.0 ?
C2B C1B C6B . . 123.6(2) ?
C2B C1B H1B . . 118.2 ?
C6B C1B H1B . . 118.2 ?
C3B C2B C1B . . 116.7(2) ?
C3B C2B C7B . . 122.0(2) ?
C1B C2B C7B . . 121.3(2) ?
C4B C3B C2B . . 122.3(2) ?
C4B C3B O1B . . 117.7(2) ?
C2B C3B O1B . . 120.0(2) ?
C3B C4B C5B . . 118.9(2) ?
C3B C4B H4B . . 120.5 ?
C5B C4B H4B . . 120.5 ?
C4B C5B C6B . . 122.0(2) ?
C4B C5B O2A . . 118.1(2) ?
C6B C5B O2A . . 119.9(2) ?
C5B C6B C1B . . 116.6(2) ?
C5B C6B C7A . . 121.6(2) ?
C1B C6B C7A . . 121.8(2) ?
C2B C7B C8B . . 113.04(19) ?
C2B C7B C6C . . 109.02(18) ?
C8B C7B C6C . . 111.34(19) ?
C2B C7B H7B . . 107.7 ?
C8B C7B H7B . . 107.7 ?
C6C C7B H7B . . 107.7 ?
C9B C8B C7B . . 116.4(2) ?
C9B C8B H8B1 . . 108.2 ?
C7B C8B H8B1 . . 108.2 ?
C9B C8B H8B2 . . 108.2 ?
C7B C8B H8B2 . . 108.2 ?
H8B1 C8B H8B2 . . 107.3 ?
C10B C9B C8B . . 110.2(2) ?
C10B C9B H9B1 . . 109.6 ?
C8B C9B H9B1 . . 109.6 ?
C10B C9B H9B2 . . 109.6 ?
C8B C9B H9B2 . . 109.6 ?
H9B1 C9B H9B2 . . 108.1 ?
C9B C10B C11B . . 115.4(2) ?
C9B C10B H10C . . 108.4 ?
C11B C10B H10C . . 108.4 ?
C9B C10B H10D . . 108.4 ?
C11B C10B H10D . . 108.4 ?
H10C C10B H10D . . 107.5 ?
C12B C11B C10B . . 112.5(2) ?
C12B C11B H11C . . 109.1 ?
C10B C11B H11C . . 109.1 ?
C12B C11B H11D . . 109.1 ?
C10B C11B H11D . . 109.1 ?
H11C C11B H11D . . 107.8 ?
C11B C12B C13B . . 113.0(2) ?
C11B C12B H12C . . 109.0 ?
C13B C12B H12C . . 109.0 ?
C11B C12B H12D . . 109.0 ?
C13B C12B H12D . . 109.0 ?
H12C C12B H12D . . 107.8 ?
C12B C13B H13D . . 109.5 ?
C12B C13B H13E . . 109.5 ?
H13D C13B H13E . . 109.5 ?
C12B C13B H13F . . 109.5 ?
H13D C13B H13F . . 109.5 ?
H13E C13B H13F . . 109.5 ?
N1B C14B O1B . . 119.4(2) ?
N1B C14B C15B . . 122.3(2) ?
O1B C14B C15B . . 118.4(2) ?
N2B C15B O2B . . 120.6(2) ?
N2B C15B C14B . . 123.2(2) ?
O2B C15B C14B . . 116.2(2) ?
N2B C16B C21B . . 120.0(2) ?
N2B C16B C17B . . 120.7(2) ?
C21B C16B C17B . . 119.3(2) ?
N1B C17B C18B . . 119.1(2) ?
N1B C17B C16B . . 121.2(2) ?
C18B C17B C16B . . 119.6(2) ?
C19B C18B C17B . . 119.6(3) ?
C19B C18B H18B . . 120.2 ?
C17B C18B H18B . . 120.2 ?
C18B C19B C20B . . 120.7(3) ?
C18B C19B H19B . . 119.7 ?
C20B C19B H19B . . 119.7 ?
C21B C20B C19B . . 120.7(3) ?
C21B C20B H20B . . 119.6 ?
C19B C20B H20B . . 119.6 ?
C20B C21B C16B . . 120.0(3) ?
C20B C21B H21B . . 120.0 ?
C16B C21B H21B . . 120.0 ?
C6C C1C C2C . . 123.3(2) ?
C6C C1C H1C . . 118.3 ?
C2C C1C H1C . . 118.3 ?
C3C C2C C1C . . 116.2(2) ?
C3C C2C C7C . . 120.92(19) ?
C1C C2C C7C . . 122.8(2) ?
C4C C3C C2C . . 122.9(2) ?
C4C C3C O1C . . 119.5(2) ?
C2C C3C O1C . . 117.5(2) ?
C3C C4C C5C . . 118.2(2) ?
C3C C4C H4C . . 120.9 ?
C5C C4C H4C . . 120.9 ?
C4C C5C C6C . . 122.4(2) ?
C4C C5C O2B . . 119.5(2) ?
C6C C5C O2B . . 118.03(19) ?
C5C C6C C1C . . 116.9(2) ?
C5C C6C C7B . . 120.5(2) ?
C1C C6C C7B . . 122.5(2) ?
C6D C7C C2C . . 111.16(18) ?
C6D C7C C8C . . 113.5(2) ?
C2C C7C C8C . . 110.73(18) ?
C6D C7C H7C . . 107.0 ?
C2C C7C H7C . . 107.0 ?
C8C C7C H7C . . 107.0 ?
C9C C8C C7C . . 117.3(2) ?
C9C C8C H8C1 . . 108.0 ?
C7C C8C H8C1 . . 108.0 ?
C9C C8C H8C2 . . 108.0 ?
C7C C8C H8C2 . . 108.0 ?
H8C1 C8C H8C2 . . 107.2 ?
C8C C9C C10C . . 107.9(2) ?
C8C C9C H9C1 . . 110.1 ?
C10C C9C H9C1 . . 110.1 ?
C8C C9C H9C2 . . 110.1 ?
C10C C9C H9C2 . . 110.1 ?
H9C1 C9C H9C2 . . 108.4 ?
C11C C10C C9C . . 117.1(3) ?
C11C C10C H10E . . 108.0 ?
C9C C10C H10E . . 108.0 ?
C11C C10C H10F . . 108.0 ?
C9C C10C H10F . . 108.0 ?
H10E C10C H10F . . 107.3 ?
C10C C11C C12C . . 113.0(3) ?
C10C C11C H11E . . 109.0 ?
C12C C11C H11E . . 109.0 ?
C10C C11C H11F . . 109.0 ?
C12C C11C H11F . . 109.0 ?
H11E C11C H11F . . 107.8 ?
C13C C12C C11C . . 112.6(3) ?
C13C C12C H12E . . 109.1 ?
C11C C12C H12E . . 109.1 ?
C13C C12C H12F . . 109.1 ?
C11C C12C H12F . . 109.1 ?
H12E C12C H12F . . 107.8 ?
C12C C13C H13G . . 109.5 ?
C12C C13C H13H . . 109.5 ?
H13G C13C H13H . . 109.5 ?
C12C C13C H13I . . 109.5 ?
H13G C13C H13I . . 109.5 ?
H13H C13C H13I . . 109.5 ?
N1C C14C O1C . . 120.5(2) ?
N1C C14C C15C . . 123.1(2) ?
O1C C14C C15C . . 116.4(2) ?
N2C C15C O2C . . 120.0(2) ?
N2C C15C C14C . . 122.4(2) ?
O2C C15C C14C . . 117.5(2) ?
N2C C16C C21C . . 119.9(2) ?
N2C C16C C17C . . 120.9(2) ?
C21C C16C C17C . . 119.3(2) ?
N1C C17C C18C . . 119.7(2) ?
N1C C17C C16C . . 120.9(2) ?
C18C C17C C16C . . 119.4(2) ?
C19C C18C C17C . . 120.2(3) ?
C19C C18C H18C . . 119.9 ?
C17C C18C H18C . . 119.9 ?
C18C C19C C20C . . 120.0(3) ?
C18C C19C H19C . . 120.0 ?
C20C C19C H19C . . 120.0 ?
C21C C20C C19C . . 121.1(3) ?
C21C C20C H20C . . 119.5 ?
C19C C20C H20C . . 119.5 ?
C20C C21C C16C . . 120.1(3) ?
C20C C21C H21C . . 120.0 ?
C16C C21C H21C . . 120.0 ?
C6D C1D C2D . . 123.4(2) ?
C6D C1D H1D . . 118.3 ?
C2D C1D H1D . . 118.3 ?
C3D C2D C1D . . 116.8(2) ?
C3D C2D C7D . . 121.5(2) ?
C1D C2D C7D . . 121.57(19) ?
C4D C3D C2D . . 121.8(2) ?
C4D C3D O1D . . 119.10(19) ?
C2D C3D O1D . . 119.06(19) ?
C5D C4D C3D . . 119.1(2) ?
C5D C4D H4D . . 120.5 ?
C3D C4D H4D . . 120.5 ?
C4D C5D C6D . . 122.2(2) ?
C4D C5D O2C . . 117.64(19) ?
C6D C5D O2C . . 120.1(2) ?
C5D C6D C1D . . 116.6(2) ?
C5D C6D C7C . . 122.56(19) ?
C1D C6D C7C . . 120.8(2) ?
C2D C7D C6A . . 108.95(17) ?
C2D C7D C8D . . 113.03(18) ?
C6A C7D C8D . . 111.69(17) ?
C2D C7D H7D . . 107.6 ?
C6A C7D H7D . . 107.6 ?
C8D C7D H7D . . 107.6 ?
C9D C8D C7D . . 115.47(18) ?
C9D C8D H8D1 . . 108.4 ?
C7D C8D H8D1 . . 108.4 ?
C9D C8D H8D2 . . 108.4 ?
C7D C8D H8D2 . . 108.4 ?
H8D1 C8D H8D2 . . 107.5 ?
C10D C9D C8D . . 109.84(19) ?
C10D C9D H9D1 . . 109.7 ?
C8D C9D H9D1 . . 109.7 ?
C10D C9D H9D2 . . 109.7 ?
C8D C9D H9D2 . . 109.7 ?
H9D1 C9D H9D2 . . 108.2 ?
C11D C10D C9D . . 115.5(2) ?
C11D C10D H10G . . 108.4 ?
C9D C10D H10G . . 108.4 ?
C11D C10D H10H . . 108.4 ?
C9D C10D H10H . . 108.4 ?
H10G C10D H10H . . 107.5 ?
C10D C11D C12D . . 112.7(2) ?
C10D C11D H11G . . 109.1 ?
C12D C11D H11G . . 109.1 ?
C10D C11D H11H . . 109.1 ?
C12D C11D H11H . . 109.1 ?
H11G C11D H11H . . 107.8 ?
C13D C12D C11D . . 113.4(2) ?
C13D C12D H12G . . 108.9 ?
C11D C12D H12G . . 108.9 ?
C13D C12D H12H . . 108.9 ?
C11D C12D H12H . . 108.9 ?
H12G C12D H12H . . 107.7 ?
C12D C13D H13J . . 109.5 ?
C12D C13D H13K . . 109.5 ?
H13J C13D H13K . . 109.5 ?
C12D C13D H13L . . 109.5 ?
H13J C13D H13L . . 109.5 ?
H13K C13D H13L . . 109.5 ?
N1D C14D O1D . . 119.8(2) ?
N1D C14D C15D . . 122.7(2) ?
O1D C14D C15D . . 117.5(2) ?
N2D C15D O2D . . 120.0(2) ?
N2D C15D C14D . . 122.6(2) ?
O2D C15D C14D . . 117.4(2) ?
N2D C16D C17D . . 121.6(2) ?
N2D C16D C21D . . 119.3(2) ?
C17D C16D C21D . . 119.1(2) ?
N1D C17D C18D . . 119.6(2) ?
N1D C17D C16D . . 120.5(2) ?
C18D C17D C16D . . 119.8(2) ?
C19D C18D C17D . . 119.6(3) ?
C19D C18D H18D . . 120.2 ?
C17D C18D H18D . . 120.2 ?
C18D C19D C20D . . 120.9(3) ?
C18D C19D H19D . . 119.6 ?
C20D C19D H19D . . 119.6 ?
C21D C20D C19D . . 120.4(3) ?
C21D C20D H20D . . 119.8 ?
C19D C20D H20D . . 119.8 ?
C20D C21D C16D . . 120.1(3) ?
C20D C21D H21D . . 119.9 ?
C16D C21D H21D . . 119.9 ?
C6E C1E C2E . . 123.1(2) ?
C6E C1E H1E . . 118.5 ?
C2E C1E H1E . . 118.5 ?
C3E C2E C1E . . 116.6(2) ?
C3E C2E C7E . . 121.6(2) ?
C1E C2E C7E . . 121.8(2) ?
C2E C3E C4E . . 122.8(2) ?
C2E C3E O1E . . 118.5(2) ?
C4E C3E O1E . . 118.8(2) ?
C5E C4E C3E . . 118.1(2) ?
C5E C4E H4E . . 120.9 ?
C3E C4E H4E . . 120.9 ?
C4E C5E C6E . . 122.5(2) ?
C4E C5E O2H . . 119.3(2) ?
C6E C5E O2H . . 118.2(2) ?
C5E C6E C1E . . 116.8(2) ?
C5E C6E C7H . . 120.8(2) ?
C1E C6E C7H . . 122.3(2) ?
C6F C7E C2E . . 108.89(18) ?
C6F C7E C8E . . 112.44(18) ?
C2E C7E C8E . . 111.44(18) ?
C6F C7E H7E . . 108.0 ?
C2E C7E H7E . . 108.0 ?
C8E C7E H7E . . 108.0 ?
C9E C8E C7E . . 115.94(18) ?
C9E C8E H8E1 . . 108.3 ?
C7E C8E H8E1 . . 108.3 ?
C9E C8E H8E2 . . 108.3 ?
C7E C8E H8E2 . . 108.3 ?
H8E1 C8E H8E2 . . 107.4 ?
C10E C9E C8E . . 109.30(18) ?
C10E C9E H9E1 . . 109.8 ?
C8E C9E H9E1 . . 109.8 ?
C10E C9E H9E2 . . 109.8 ?
C8E C9E H9E2 . . 109.8 ?
H9E1 C9E H9E2 . . 108.3 ?
C11E C10E C9E . . 117.1(2) ?
C11E C10E H10I . . 108.0 ?
C9E C10E H10I . . 108.0 ?
C11E C10E H10J . . 108.0 ?
C9E C10E H10J . . 108.0 ?
H10I C10E H10J . . 107.3 ?
C10E C11E C12E . . 111.7(2) ?
C10E C11E H11I . . 109.3 ?
C12E C11E H11I . . 109.3 ?
C10E C11E H11J . . 109.3 ?
C12E C11E H11J . . 109.3 ?
H11I C11E H11J . . 107.9 ?
C13E C12E C11E . . 112.7(2) ?
C13E C12E H12I . . 109.1 ?
C11E C12E H12I . . 109.1 ?
C13E C12E H12J . . 109.1 ?
C11E C12E H12J . . 109.1 ?
H12I C12E H12J . . 107.8 ?
C12E C13E H13M . . 109.5 ?
C12E C13E H13N . . 109.5 ?
H13M C13E H13N . . 109.5 ?
C12E C13E H13O . . 109.5 ?
H13M C13E H13O . . 109.5 ?
H13N C13E H13O . . 109.5 ?
N1E C14E O1E . . 119.9(2) ?
N1E C14E C15E . . 122.5(2) ?
O1E C14E C15E . . 117.6(2) ?
N2E C15E O2E . . 120.0(2) ?
N2E C15E C14E . . 122.5(2) ?
O2E C15E C14E . . 117.5(2) ?
N2E C16E C21E . . 120.0(2) ?
N2E C16E C17E . . 120.5(2) ?
C21E C16E C17E . . 119.5(3) ?
N1E C17E C18E . . 118.8(2) ?
N1E C17E C16E . . 121.4(2) ?
C18E C17E C16E . . 119.8(3) ?
C19E C18E C17E . . 119.2(3) ?
C19E C18E H18E . . 120.4 ?
C17E C18E H18E . . 120.4 ?
C18E C19E C20E . . 120.7(3) ?
C18E C19E H19E . . 119.7 ?
C20E C19E H19E . . 119.7 ?
C21E C20E C19E . . 121.2(3) ?
C21E C20E H20E . . 119.4 ?
C19E C20E H20E . . 119.4 ?
C20E C21E C16E . . 119.5(3) ?
C20E C21E H21E . . 120.2 ?
C16E C21E H21E . . 120.2 ?
C6F C1F C2F . . 123.4(2) ?
C6F C1F H1F . . 118.3 ?
C2F C1F H1F . . 118.3 ?
C3F C2F C1F . . 116.8(2) ?
C3F C2F C7F . . 121.82(19) ?
C1F C2F C7F . . 121.42(19) ?
C4F C3F C2F . . 122.1(2) ?
C4F C3F O1F . . 118.62(19) ?
C2F C3F O1F . . 119.23(19) ?
C3F C4F C5F . . 118.7(2) ?
C3F C4F H4F . . 120.6 ?
C5F C4F H4F . . 120.6 ?
C4F C5F C6F . . 122.1(2) ?
C4F C5F O2E . . 118.36(19) ?
C6F C5F O2E . . 119.53(19) ?
C5F C6F C1F . . 116.79(19) ?
C5F C6F C7E . . 121.71(19) ?
C1F C6F C7E . . 121.49(19) ?
C6G C7F C2F . . 111.31(17) ?
C6G C7F C8F . . 112.57(18) ?
C2F C7F C8F . . 112.57(18) ?
C6G C7F H7F . . 106.6 ?
C2F C7F H7F . . 106.6 ?
C8F C7F H7F . . 106.6 ?
C9F C8F C7F . . 113.9(2) ?
C9F C8F H8F1 . . 108.8 ?
C7F C8F H8F1 . . 108.8 ?
C9F C8F H8F2 . . 108.8 ?
C7F C8F H8F2 . . 108.8 ?
H8F1 C8F H8F2 . . 107.7 ?
C8F C9F C10F . . 113.3(2) ?
C8F C9F H9F1 . . 108.9 ?
C10F C9F H9F1 . . 108.9 ?
C8F C9F H9F2 . . 108.9 ?
C10F C9F H9F2 . . 108.9 ?
H9F1 C9F H9F2 . . 107.7 ?
C11F C10F C9F . . 116.5(3) ?
C11F C10F H10K . . 108.2 ?
C9F C10F H10K . . 108.2 ?
C11F C10F H10L . . 108.2 ?
C9F C10F H10L . . 108.2 ?
H10K C10F H10L . . 107.3 ?
C10F C11F C12F . . 116.0(3) ?
C10F C11F H11K . . 108.3 ?
C12F C11F H11K . . 108.3 ?
C10F C11F H11L . . 108.3 ?
C12F C11F H11L . . 108.3 ?
H11K C11F H11L . . 107.4 ?
C13F C12F C11F . . 116.4(4) ?
C13F C12F H12K . . 108.2 ?
C11F C12F H12K . . 108.2 ?
C13F C12F H12L . . 108.2 ?
C11F C12F H12L . . 108.2 ?
H12K C12F H12L . . 107.3 ?
C12F C13F H13P . . 109.5 ?
C12F C13F H13Q . . 109.5 ?
H13P C13F H13Q . . 109.5 ?
C12F C13F H13R . . 109.5 ?
H13P C13F H13R . . 109.5 ?
H13Q C13F H13R . . 109.5 ?
N1F C14F O1F . . 119.8(2) ?
N1F C14F C15F . . 122.4(2) ?
O1F C14F C15F . . 117.8(2) ?
N2F C15F O2F . . 120.7(2) ?
N2F C15F C14F . . 122.2(2) ?
O2F C15F C14F . . 117.0(2) ?
N2F C16F C21F . . 119.9(2) ?
N2F C16F C17F . . 121.1(2) ?
C21F C16F C17F . . 119.0(3) ?
N1F C17F C18F . . 119.7(2) ?
N1F C17F C16F . . 120.5(2) ?
C18F C17F C16F . . 119.8(2) ?
C19F C18F C17F . . 119.6(3) ?
C19F C18F H18F . . 120.2 ?
C17F C18F H18F . . 120.2 ?
C18F C19F C20F . . 121.3(3) ?
C18F C19F H19F . . 119.4 ?
C20F C19F H19F . . 119.4 ?
C21F C20F C19F . . 119.9(3) ?
C21F C20F H20F . . 120.0 ?
C19F C20F H20F . . 120.0 ?
C20F C21F C16F . . 120.5(3) ?
C20F C21F H21F . . 119.8 ?
C16F C21F H21F . . 119.8 ?
C2G C1G C6G . . 122.7(2) ?
C2G C1G H1G . . 118.7 ?
C6G C1G H1G . . 118.7 ?
C3G C2G C1G . . 117.1(2) ?
C3G C2G C7G . . 120.7(2) ?
C1G C2G C7G . . 122.2(2) ?
C2G C3G C4G . . 122.7(2) ?
C2G C3G O1G . . 117.9(2) ?
C4G C3G O1G . . 119.3(2) ?
C5G C4G C3G . . 118.0(2) ?
C5G C4G H4G . . 121.0 ?
C3G C4G H4G . . 121.0 ?
C4G C5G C6G . . 122.7(2) ?
C4G C5G O2F . . 119.1(2) ?
C6G C5G O2F . . 118.1(2) ?
C5G C6G C1G . . 116.8(2) ?
C5G C6G C7F . . 120.77(19) ?
C1G C6G C7F . . 122.4(2) ?
C6H C7G C8G . . 113.25(19) ?
C6H C7G C2G . . 109.47(17) ?
C8G C7G C2G . . 111.85(18) ?
C6H C7G H7G . . 107.3 ?
C8G C7G H7G . . 107.3 ?
C2G C7G H7G . . 107.3 ?
C9G C8G C7G . . 115.79(19) ?
C9G C8G H8G1 . . 108.3 ?
C7G C8G H8G1 . . 108.3 ?
C9G C8G H8G2 . . 108.3 ?
C7G C8G H8G2 . . 108.3 ?
H8G1 C8G H8G2 . . 107.4 ?
C10G C9G C8G . . 111.05(19) ?
C10G C9G H9G1 . . 109.4 ?
C8G C9G H9G1 . . 109.4 ?
C10G C9G H9G2 . . 109.4 ?
C8G C9G H9G2 . . 109.4 ?
H9G1 C9G H9G2 . . 108.0 ?
C9G C10G C11G . . 115.4(2) ?
C9G C10G H10M . . 108.4 ?
C11G C10G H10M . . 108.4 ?
C9G C10G H10N . . 108.4 ?
C11G C10G H10N . . 108.4 ?
H10M C10G H10N . . 107.5 ?
C12G C11G C10G . . 113.3(2) ?
C12G C11G H11M . . 108.9 ?
C10G C11G H11M . . 108.9 ?
C12G C11G H11N . . 108.9 ?
C10G C11G H11N . . 108.9 ?
H11M C11G H11N . . 107.7 ?
C11G C12G C13G . . 113.7(3) ?
C11G C12G H12M . . 108.8 ?
C13G C12G H12M . . 108.8 ?
C11G C12G H12N . . 108.8 ?
C13G C12G H12N . . 108.8 ?
H12M C12G H12N . . 107.7 ?
C12G C13G H13S . . 109.5 ?
C12G C13G H13T . . 109.5 ?
H13S C13G H13T . . 109.5 ?
C12G C13G H13U . . 109.5 ?
H13S C13G H13U . . 109.5 ?
H13T C13G H13U . . 109.5 ?
N1G C14G O1G . . 119.8(2) ?
N1G C14G C15G . . 122.8(2) ?
O1G C14G C15G . . 117.4(2) ?
N2G C15G O2G . . 119.6(2) ?
N2G C15G C14G . . 122.3(2) ?
O2G C15G C14G . . 118.0(2) ?
N2G C16G C21G . . 119.6(2) ?
N2G C16G C17G . . 120.7(2) ?
C21G C16G C17G . . 119.6(2) ?
N1G C17G C18G . . 120.3(2) ?
N1G C17G C16G . . 120.8(2) ?
C18G C17G C16G . . 118.9(2) ?
C19G C18G C17G . . 120.4(2) ?
C19G C18G H18G . . 119.8 ?
C17G C18G H18G . . 119.8 ?
C18G C19G C20G . . 120.7(3) ?
C18G C19G H19G . . 119.7 ?
C20G C19G H19G . . 119.7 ?
C21G C20G C19G . . 120.6(3) ?
C21G C20G H20G . . 119.7 ?
C19G C20G H20G . . 119.7 ?
C20G C21G C16G . . 119.7(2) ?
C20G C21G H21G . . 120.2 ?
C16G C21G H21G . . 120.2 ?
C6H C1H C2H . . 123.6(2) ?
C6H C1H H1H . . 118.2 ?
C2H C1H H1H . . 118.2 ?
C3H C2H C1H . . 116.4(2) ?
C3H C2H C7H . . 121.72(19) ?
C1H C2H C7H . . 121.9(2) ?
C4H C3H C2H . . 122.3(2) ?
C4H C3H O1H . . 118.4(2) ?
C2H C3H O1H . . 119.4(2) ?
C3H C4H C5H . . 119.1(2) ?
C3H C4H H4H . . 120.5 ?
C5H C4H H4H . . 120.5 ?
C4H C5H C6H . . 122.1(2) ?
C4H C5H O2G . . 118.7(2) ?
C6H C5H O2G . . 119.24(19) ?
C5H C6H C1H . . 116.6(2) ?
C5H C6H C7G . . 121.7(2) ?
C1H C6H C7G . . 121.7(2) ?
C2H C7H C6E . . 111.44(17) ?
C2H C7H C8H . . 113.21(19) ?
C6E C7H C8H . . 111.42(19) ?
C2H C7H H7H . . 106.8 ?
C6E C7H H7H . . 106.8 ?
C8H C7H H7H . . 106.8 ?
C9H C8H C7H . . 115.6(2) ?
C9H C8H H8H1 . . 108.4 ?
C7H C8H H8H1 . . 108.4 ?
C9H C8H H8H2 . . 108.4 ?
C7H C8H H8H2 . . 108.4 ?
H8H1 C8H H8H2 . . 107.5 ?
C10I C9H C8H . . 127.0(5) ?
C8H C9H C10H . . 107.1(3) ?
C8H C9H H9HC . . 110.3 ?
C10H C9H H9HC . . 110.3 ?
C8H C9H H9HD . . 110.3 ?
C10H C9H H9HD . . 110.3 ?
H9HC C9H H9HD . . 108.5 ?
C10I C9H H9HA . . 105.6 ?
C8H C9H H9HA . . 105.6 ?
C10I C9H H9HB . . 105.6 ?
C8H C9H H9HB . . 105.6 ?
H9HA C9H H9HB . . 106.1 ?
C11H C10H C9H . . 115.8(4) ?
C11H C10H H10O . . 108.3 ?
C9H C10H H10O . . 108.3 ?
C11H C10H H10P . . 108.3 ?
C9H C10H H10P . . 108.3 ?
H10O C10H H10P . . 107.4 ?
C12H C11H C10H . . 117.0(4) ?
C12H C11H H11O . . 108.0 ?
C10H C11H H11O . . 108.0 ?
C12H C11H H11P . . 108.0 ?
C10H C11H H11P . . 108.0 ?
H11O C11H H11P . . 107.3 ?
C13H C12H C11H . . 116.6(6) ?
C13H C12H H12O . . 108.1 ?
C11H C12H H12O . . 108.1 ?
C13H C12H H12P . . 108.1 ?
C11H C12H H12P . . 108.1 ?
H12O C12H H12P . . 107.3 ?
C12H C13H H13V . . 109.5 ?
C12H C13H H13W . . 109.5 ?
H13V C13H H13W . . 109.5 ?
C12H C13H H13$ . . 109.5 ?
H13V C13H H13$ . . 109.5 ?
H13W C13H H13$ . . 109.5 ?
C9H C10I C11I . . 106.9(8) ?
C9H C10I H10Q . . 110.3 ?
C11I C10I H10Q . . 110.3 ?
C9H C10I H10R . . 110.3 ?
C11I C10I H10R . . 110.3 ?
H10Q C10I H10R . . 108.6 ?
C12I C11I C10I . . 114.9(11) ?
C12I C11I H11Q . . 108.5 ?
C10I C11I H11Q . . 108.5 ?
C12I C11I H11R . . 108.5 ?
C10I C11I H11R . . 108.5 ?
H11Q C11I H11R . . 107.5 ?
C11I C12I C13I . . 117.3(10) ?
C11I C12I H12Q . . 108.0 ?
C13I C12I H12Q . . 108.0 ?
C11I C12I H12R . . 108.0 ?
C13I C12I H12R . . 108.0 ?
H12Q C12I H12R . . 107.2 ?
C12I C13I H13Z . . 109.5 ?
C12I C13I H131 . . 109.5 ?
H13Z C13I H131 . . 109.5 ?
C12I C13I H132 . . 109.5 ?
H13Z C13I H132 . . 109.5 ?
H131 C13I H132 . . 109.5 ?
N1H C14H O1H . . 119.5(2) ?
N1H C14H C15H . . 122.4(2) ?
O1H C14H C15H . . 118.1(2) ?
N2H C15H O2H . . 120.4(2) ?
N2H C15H C14H . . 122.6(2) ?
O2H C15H C14H . . 117.0(2) ?
N2H C16H C21H . . 119.8(2) ?
N2H C16H C17H . . 121.2(2) ?
C21H C16H C17H . . 119.0(3) ?
N1H C17H C18H . . 119.8(2) ?
N1H C17H C16H . . 120.4(2) ?
C18H C17H C16H . . 119.8(2) ?
C19H C18H C17H . . 120.0(3) ?
C19H C18H H18H . . 120.0 ?
C17H C18H H18H . . 120.0 ?
C18H C19H C20H . . 120.3(3) ?
C18H C19H H19H . . 119.9 ?
C20H C19H H19H . . 119.9 ?
C21H C20H C19H . . 121.2(3) ?
C21H C20H H20H . . 119.4 ?
C19H C20H H20H . . 119.4 ?
C20H C21H C16H . . 119.8(3) ?
C20H C21H H21H . . 120.1 ?
C16H C21H H21H . . 120.1 ?
C2R C1R C6R . . 120.1(3) ?
C2R C1R H1R . . 120.0 ?
C6R C1R H1R . . 120.0 ?
C3R C2R C1R . . 120.2(3) ?
C3R C2R H2R . . 119.9 ?
C1R C2R H2R . . 119.9 ?
C2R C3R C4R . . 119.7(2) ?
C2R C3R H3R . . 120.2 ?
C4R C3R H3R . . 120.2 ?
C5R C4R C3R . . 119.7(3) ?
C5R C4R C7R . . 119.8(3) ?
C3R C4R C7R . . 120.5(3) ?
C6R C5R C4R . . 120.0(3) ?
C6R C5R H5R . . 120.0 ?
C4R C5R H5R . . 120.0 ?
C5R C6R C1R . . 120.4(3) ?
C5R C6R H6R . . 119.8 ?
C1R C6R H6R . . 119.8 ?
N1R C7R C4R . . 178.4(4) ?
C6S C1S C2S . . 120.5(4) ?
C6S C1S H1S . . 119.7 ?
C2S C1S H1S . . 119.7 ?
C3S C2S C1S . . 120.1(3) ?
C3S C2S H2S . . 119.9 ?
C1S C2S H2S . . 119.9 ?
C2S C3S C4S . . 119.4(3) ?
C2S C3S H3S . . 120.3 ?
C4S C3S H3S . . 120.3 ?
C3S C4S C5S . . 120.6(3) ?
C3S C4S C7S . . 119.5(3) ?
C5S C4S C7S . . 119.9(3) ?
C6S C5S C4S . . 118.8(3) ?
C6S C5S H5S . . 120.6 ?
C4S C5S H5S . . 120.6 ?
C1S C6S C5S . . 120.6(3) ?
C1S C6S H6S . . 119.7 ?
C5S C6S H6S . . 119.7 ?
N1S C7S C4S . . 179.2(3) ?
C2T C1T C6T . . 119.6(3) ?
C2T C1T H1T . . 120.2 ?
C6T C1T H1T . . 120.2 ?
C3T C2T C1T . . 120.8(3) ?
C3T C2T H2T . . 119.6 ?
C1T C2T H2T . . 119.6 ?
C2T C3T C4T . . 119.9(3) ?
C2T C3T H3T . . 120.0 ?
C4T C3T H3T . . 120.0 ?
C3T C4T C5T . . 120.0(3) ?
C3T C4T C7T . . 119.5(3) ?
C5T C4T C7T . . 120.4(3) ?
C6T C5T C4T . . 119.6(3) ?
C6T C5T H5T . . 120.2 ?
C4T C5T H5T . . 120.2 ?
C5T C6T C1T . . 120.0(3) ?
C5T C6T H6T . . 120.0 ?
C1T C6T H6T . . 120.0 ?
N1T C7T C4T . . 178.6(4) ?
C2U C1U C6U . . 121.5(4) ?
C2U C1U H1U . . 119.2 ?
C6U C1U H1U . . 119.2 ?
C1U C2U C3U . . 120.2(4) ?
C1U C2U H2U . . 119.9 ?
C3U C2U H2U . . 119.9 ?
C2U C3U C4U . . 119.4(3) ?
C2U C3U H3U . . 120.3 ?
C4U C3U H3U . . 120.3 ?
C5U C4U C3U . . 120.9(3) ?
C5U C4U C7U . . 120.7(3) ?
C3U C4U C7U . . 118.4(3) ?
C4U C5U C6U . . 118.3(3) ?
C4U C5U H5U . . 120.9 ?
C6U C5U H5U . . 120.9 ?
C1U C6U C5U . . 119.8(3) ?
C1U C6U H6U . . 120.1 ?
C5U C6U H6U . . 120.1 ?
N1U C7U C4U . . 179.2(3) ?

loop_
_geom_bond_atom_site_label_1
_geom_bond_atom_site_label_2
_geom_bond_site_symmetry_2
_geom_bond_distance
_geom_bond_publ_flag
N1A C14A . 1.288(3) ?
N1A C17A . 1.377(3) ?
N2A C15A . 1.293(3) ?
N2A C16A . 1.370(3) ?
N1B C14B . 1.296(3) ?
N1B C17B . 1.372(3) ?
N2B C15B . 1.289(3) ?
N2B C16B . 1.373(3) ?
N1C C14C . 1.291(3) ?
N1C C17C . 1.373(3) ?
N2C C15C . 1.292(3) ?
N2C C16C . 1.378(3) ?
N1D C14D . 1.291(3) ?
N1D C17D . 1.377(3) ?
N2D C15D . 1.292(3) ?
N2D C16D . 1.373(3) ?
N1E C14E . 1.296(3) ?
N1E C17E . 1.371(3) ?
N2E C15E . 1.290(3) ?
N2E C16E . 1.371(3) ?
N1F C14F . 1.291(3) ?
N1F C17F . 1.372(3) ?
N2F C15F . 1.296(3) ?
N2F C16F . 1.369(3) ?
N1G C14G . 1.289(3) ?
N1G C17G . 1.374(3) ?
N2G C15G . 1.292(3) ?
N2G C16G . 1.377(3) ?
N1H C14H . 1.293(3) ?
N1H C17H . 1.378(3) ?
N2H C15H . 1.292(3) ?
N2H C16H . 1.363(4) ?
O1A C14A . 1.367(3) ?
O1A C3A . 1.406(3) ?
O2A C15A . 1.376(3) ?
O2A C5B . 1.407(3) ?
O1B C14B . 1.374(3) ?
O1B C3B . 1.416(3) ?
O2B C15B . 1.374(3) ?
O2B C5C . 1.403(3) ?
O1C C14C . 1.368(3) ?
O1C C3C . 1.406(3) ?
O2C C15C . 1.377(3) ?
O2C C5D . 1.409(3) ?
O1D C14D . 1.374(3) ?
O1D C3D . 1.406(3) ?
O2D C15D . 1.370(3) ?
O2D C5A . 1.411(3) ?
O1E C14E . 1.367(3) ?
O1E C3E . 1.411(3) ?
O2E C15E . 1.370(3) ?
O2E C5F . 1.411(3) ?
O1F C14F . 1.376(3) ?
O1F C3F . 1.406(3) ?
O2F C15F . 1.364(3) ?
O2F C5G . 1.411(3) ?
O1G C14G . 1.372(3) ?
O1G C3G . 1.410(3) ?
O2G C15G . 1.374(3) ?
O2G C5H . 1.410(3) ?
O1H C14H . 1.375(3) ?
O1H C3H . 1.407(3) ?
O2H C15H . 1.370(3) ?
O2H C5E . 1.401(3) ?
C1A C2A . 1.395(3) ?
C1A C6A . 1.402(3) ?
C1A H1A . 0.9500 ?
C2A C3A . 1.391(3) ?
C2A C7A . 1.531(3) ?
C3A C4A . 1.385(3) ?
C4A C5A . 1.392(3) ?
C4A H4A . 0.9500 ?
C5A C6A . 1.388(3) ?
C6A C7D . 1.530(3) ?
C7A C6B . 1.528(3) ?
C7A C8A . 1.535(3) ?
C7A H7A . 1.0000 ?
C8A C9A . 1.530(4) ?
C8A H8A1 . 0.9900 ?
C8A H8A2 . 0.9900 ?
C9A C10A . 1.508(5) ?
C9A H9A1 . 0.9900 ?
C9A H9A2 . 0.9900 ?
C10A C11A . 1.447(6) ?
C10A H10A . 0.9900 ?
C10A H10B . 0.9900 ?
C11A C12A . 1.588(6) ?
C11A H11A . 0.9900 ?
C11A H11B . 0.9900 ?
C12A C13A . 1.450(6) ?
C12A H12A . 0.9900 ?
C12A H12B . 0.9900 ?
C13A H13A . 0.9800 ?
C13A H13B . 0.9800 ?
C13A H13C . 0.9800 ?
C14A C15A . 1.437(3) ?
C16A C21A . 1.408(4) ?
C16A C17A . 1.417(4) ?
C17A C18A . 1.405(4) ?
C18A C19A . 1.364(4) ?
C18A H18A . 0.9500 ?
C19A C20A . 1.404(5) ?
C19A H19A . 0.9500 ?
C20A C21A . 1.364(4) ?
C20A H20A . 0.9500 ?
C21A H21A . 0.9500 ?
C1B C2B . 1.395(3) ?
C1B C6B . 1.395(3) ?
C1B H1B . 0.9500 ?
C2B C3B . 1.387(3) ?
C2B C7B . 1.529(3) ?
C3B C4B . 1.381(3) ?
C4B C5B . 1.384(3) ?
C4B H4B . 0.9500 ?
C5B C6B . 1.393(3) ?
C7B C8B . 1.530(3) ?
C7B C6C . 1.534(3) ?
C7B H7B . 1.0000 ?
C8B C9B . 1.527(3) ?
C8B H8B1 . 0.9900 ?
C8B H8B2 . 0.9900 ?
C9B C10B . 1.522(4) ?
C9B H9B1 . 0.9900 ?
C9B H9B2 . 0.9900 ?
C10B C11B . 1.522(3) ?
C10B H10C . 0.9900 ?
C10B H10D . 0.9900 ?
C11B C12B . 1.508(4) ?
C11B H11C . 0.9900 ?
C11B H11D . 0.9900 ?
C12B C13B . 1.517(4) ?
C12B H12C . 0.9900 ?
C12B H12D . 0.9900 ?
C13B H13D . 0.9800 ?
C13B H13E . 0.9800 ?
C13B H13F . 0.9800 ?
C14B C15B . 1.430(3) ?
C16B C21B . 1.409(4) ?
C16B C17B . 1.414(3) ?
C17B C18B . 1.410(4) ?
C18B C19B . 1.369(4) ?
C18B H18B . 0.9500 ?
C19B C20B . 1.406(4) ?
C19B H19B . 0.9500 ?
C20B C21B . 1.362(4) ?
C20B H20B . 0.9500 ?
C21B H21B . 0.9500 ?
C1C C6C . 1.393(3) ?
C1C C2C . 1.399(3) ?
C1C H1C . 0.9500 ?
C2C C3C . 1.392(3) ?
C2C C7C . 1.531(3) ?
C3C C4C . 1.382(3) ?
C4C C5C . 1.385(3) ?
C4C H4C . 0.9500 ?
C5C C6C . 1.390(3) ?
C7C C6D . 1.524(3) ?
C7C C8C . 1.540(3) ?
C7C H7C . 1.0000 ?
C8C C9C . 1.518(4) ?
C8C H8C1 . 0.9900 ?
C8C H8C2 . 0.9900 ?
C9C C10C . 1.544(4) ?
C9C H9C1 . 0.9900 ?
C9C H9C2 . 0.9900 ?
C10C C11C . 1.490(5) ?
C10C H10E . 0.9900 ?
C10C H10F . 0.9900 ?
C11C C12C . 1.528(4) ?
C11C H11E . 0.9900 ?
C11C H11F . 0.9900 ?
C12C C13C . 1.476(6) ?
C12C H12E . 0.9900 ?
C12C H12F . 0.9900 ?
C13C H13G . 0.9800 ?
C13C H13H . 0.9800 ?
C13C H13I . 0.9800 ?
C14C C15C . 1.429(3) ?
C16C C21C . 1.403(4) ?
C16C C17C . 1.415(4) ?
C17C C18C . 1.410(4) ?
C18C C19C . 1.364(4) ?
C18C H18C . 0.9500 ?
C19C C20C . 1.409(4) ?
C19C H19C . 0.9500 ?
C20C C21C . 1.359(4) ?
C20C H20C . 0.9500 ?
C21C H21C . 0.9500 ?
C1D C6D . 1.396(3) ?
C1D C2D . 1.398(3) ?
C1D H1D . 0.9500 ?
C2D C3D . 1.395(3) ?
C2D C7D . 1.528(3) ?
C3D C4D . 1.384(3) ?
C4D C5D . 1.381(3) ?
C4D H4D . 0.9500 ?
C5D C6D . 1.393(3) ?
C7D C8D . 1.535(3) ?
C7D H7D . 1.0000 ?
C8D C9D . 1.531(3) ?
C8D H8D1 . 0.9900 ?
C8D H8D2 . 0.9900 ?
C9D C10D . 1.521(3) ?
C9D H9D1 . 0.9900 ?
C9D H9D2 . 0.9900 ?
C10D C11D . 1.514(3) ?
C10D H10G . 0.9900 ?
C10D H10H . 0.9900 ?
C11D C12D . 1.515(4) ?
C11D H11G . 0.9900 ?
C11D H11H . 0.9900 ?
C12D C13D . 1.510(4) ?
C12D H12G . 0.9900 ?
C12D H12H . 0.9900 ?
C13D H13J . 0.9800 ?
C13D H13K . 0.9800 ?
C13D H13L . 0.9800 ?
C14D C15D . 1.436(3) ?
C16D C17D . 1.409(3) ?
C16D C21D . 1.410(4) ?
C17D C18D . 1.408(4) ?
C18D C19D . 1.367(4) ?
C18D H18D . 0.9500 ?
C19D C20D . 1.401(4) ?
C19D H19D . 0.9500 ?
C20D C21D . 1.365(4) ?
C20D H20D . 0.9500 ?
C21D H21D . 0.9500 ?
C1E C6E . 1.397(3) ?
C1E C2E . 1.402(3) ?
C1E H1E . 0.9500 ?
C2E C3E . 1.384(3) ?
C2E C7E . 1.533(3) ?
C3E C4E . 1.387(3) ?
C4E C5E . 1.386(3) ?
C4E H4E . 0.9500 ?
C5E C6E . 1.389(3) ?
C6E C7H . 1.531(3) ?
C7E C6F . 1.531(3) ?
C7E C8E . 1.535(3) ?
C7E H7E . 1.0000 ?
C8E C9E . 1.524(3) ?
C8E H8E1 . 0.9900 ?
C8E H8E2 . 0.9900 ?
C9E C10E . 1.519(3) ?
C9E H9E1 . 0.9900 ?
C9E H9E2 . 0.9900 ?
C10E C11E . 1.512(3) ?
C10E H10I . 0.9900 ?
C10E H10J . 0.9900 ?
C11E C12E . 1.518(4) ?
C11E H11I . 0.9900 ?
C11E H11J . 0.9900 ?
C12E C13E . 1.508(4) ?
C12E H12I . 0.9900 ?
C12E H12J . 0.9900 ?
C13E H13M . 0.9800 ?
C13E H13N . 0.9800 ?
C13E H13O . 0.9800 ?
C14E C15E . 1.436(3) ?
C16E C21E . 1.405(4) ?
C16E C17E . 1.414(4) ?
C17E C18E . 1.412(4) ?
C18E C19E . 1.372(5) ?
C18E H18E . 0.9500 ?
C19E C20E . 1.398(5) ?
C19E H19E . 0.9500 ?
C20E C21E . 1.367(5) ?
C20E H20E . 0.9500 ?
C21E H21E . 0.9500 ?
C1F C6F . 1.392(3) ?
C1F C2F . 1.395(3) ?
C1F H1F . 0.9500 ?
C2F C3F . 1.391(3) ?
C2F C7F . 1.529(3) ?
C3F C4F . 1.380(3) ?
C4F C5F . 1.386(3) ?
C4F H4F . 0.9500 ?
C5F C6F . 1.390(3) ?
C7F C6G . 1.528(3) ?
C7F C8F . 1.534(3) ?
C7F H7F . 1.0000 ?
C8F C9F . 1.522(4) ?
C8F H8F1 . 0.9900 ?
C8F H8F2 . 0.9900 ?
C9F C10F . 1.528(4) ?
C9F H9F1 . 0.9900 ?
C9F H9F2 . 0.9900 ?
C10F C11F . 1.465(5) ?
C10F H10K . 0.9900 ?
C10F H10L . 0.9900 ?
C11F C12F . 1.538(5) ?
C11F H11K . 0.9900 ?
C11F H11L . 0.9900 ?
C12F C13F . 1.433(6) ?
C12F H12K . 0.9900 ?
C12F H12L . 0.9900 ?
C13F H13P . 0.9800 ?
C13F H13Q . 0.9800 ?
C13F H13R . 0.9800 ?
C14F C15F . 1.438(3) ?
C16F C21F . 1.409(4) ?
C16F C17F . 1.415(4) ?
C17F C18F . 1.408(4) ?
C18F C19F . 1.367(4) ?
C18F H18F . 0.9500 ?
C19F C20F . 1.404(5) ?
C19F H19F . 0.9500 ?
C20F C21F . 1.373(4) ?
C20F H20F . 0.9500 ?
C21F H21F . 0.9500 ?
C1G C2G . 1.397(3) ?
C1G C6G . 1.400(3) ?
C1G H1G . 0.9500 ?
C2G C3G . 1.384(3) ?
C2G C7G . 1.534(3) ?
C3G C4G . 1.385(3) ?
C4G C5G . 1.382(3) ?
C4G H4G . 0.9500 ?
C5G C6G . 1.389(3) ?
C7G C6H . 1.523(3) ?
C7G C8G . 1.531(3) ?
C7G H7G . 1.0000 ?
C8G C9G . 1.528(3) ?
C8G H8G1 . 0.9900 ?
C8G H8G2 . 0.9900 ?
C9G C10G . 1.516(4) ?
C9G H9G1 . 0.9900 ?
C9G H9G2 . 0.9900 ?
C10G C11G . 1.517(3) ?
C10G H10M . 0.9900 ?
C10G H10N . 0.9900 ?
C11G C12G . 1.508(4) ?
C11G H11M . 0.9900 ?
C11G H11N . 0.9900 ?
C12G C13G . 1.512(4) ?
C12G H12M . 0.9900 ?
C12G H12N . 0.9900 ?
C13G H13S . 0.9800 ?
C13G H13T . 0.9800 ?
C13G H13U . 0.9800 ?
C14G C15G . 1.436(3) ?
C16G C21G . 1.400(4) ?
C16G C17G . 1.417(3) ?
C17G C18G . 1.405(4) ?
C18G C19G . 1.358(4) ?
C18G H18G . 0.9500 ?
C19G C20G . 1.395(4) ?
C19G H19G . 0.9500 ?
C20G C21G . 1.375(4) ?
C20G H20G . 0.9500 ?
C21G H21G . 0.9500 ?
C1H C6H . 1.396(3) ?
C1H C2H . 1.397(3) ?
C1H H1H . 0.9500 ?
C2H C3H . 1.395(3) ?
C2H C7H . 1.522(3) ?
C3H C4H . 1.378(3) ?
C4H C5H . 1.380(3) ?
C4H H4H . 0.9500 ?
C5H C6H . 1.395(3) ?
C7H C8H . 1.532(3) ?
C7H H7H . 1.0000 ?
C8H C9H . 1.525(3) ?
C8H H8H1 . 0.9900 ?
C8H H8H2 . 0.9900 ?
C9H C10I . 1.441(5) ?
C9H C10H . 1.578(4) ?
C9H H9HC . 0.9900 ?
C9H H9HD . 0.9900 ?
C9H H9HA . 0.9900 ?
C9H H9HB . 0.9900 ?
C10H C11H . 1.503(6) ?
C10H H10O . 0.9900 ?
C10H H10P . 0.9900 ?
C11H C12H . 1.496(8) ?
C11H H11O . 0.9900 ?
C11H H11P . 0.9900 ?
C12H C13H . 1.423(5) ?
C12H H12O . 0.9900 ?
C12H H12P . 0.9900 ?
C13H H13V . 0.9800 ?
C13H H13W . 0.9800 ?
C13H H13$ . 0.9800 ?
C10I C11I . 1.496(16) ?
C10I H10Q . 0.9900 ?
C10I H10R . 0.9900 ?
C11I C12I . 1.437(15) ?
C11I H11Q . 0.9900 ?
C11I H11R . 0.9900 ?
C12I C13I . 1.446(4) ?
C12I H12Q . 0.9900 ?
C12I H12R . 0.9900 ?
C13I H13Z . 0.9800 ?
C13I H131 . 0.9800 ?
C13I H132 . 0.9800 ?
C14H C15H . 1.436(3) ?
C16H C21H . 1.408(4) ?
C16H C17H . 1.421(4) ?
C17H C18H . 1.403(4) ?
C18H C19H . 1.365(4) ?
C18H H18H . 0.9500 ?
C19H C20H . 1.407(4) ?
C19H H19H . 0.9500 ?
C20H C21H . 1.365(4) ?
C20H H20H . 0.9500 ?
C21H H21H . 0.9500 ?
N1R C7R . 1.143(4) ?
C1R C2R . 1.381(4) ?
C1R C6R . 1.382(4) ?
C1R H1R . 0.9500 ?
C2R C3R . 1.378(4) ?
C2R H2R . 0.9500 ?
C3R C4R . 1.394(4) ?
C3R H3R . 0.9500 ?
C4R C5R . 1.393(4) ?
C4R C7R . 1.432(4) ?
C5R C6R . 1.367(4) ?
C5R H5R . 0.9500 ?
C6R H6R . 0.9500 ?
N1S C7S . 1.147(4) ?
C1S C6S . 1.372(6) ?
C1S C2S . 1.380(6) ?
C1S H1S . 0.9500 ?
C2S C3S . 1.370(5) ?
C2S H2S . 0.9500 ?
C3S C4S . 1.391(4) ?
C3S H3S . 0.9500 ?
C4S C5S . 1.394(4) ?
C4S C7S . 1.437(4) ?
C5S C6S . 1.373(5) ?
C5S H5S . 0.9500 ?
C6S H6S . 0.9500 ?
N1T C7T . 1.141(4) ?
C1T C2T . 1.376(5) ?
C1T C6T . 1.394(4) ?
C1T H1T . 0.9500 ?
C2T C3T . 1.364(5) ?
C2T H2T . 0.9500 ?
C3T C4T . 1.385(4) ?
C3T H3T . 0.9500 ?
C4T C5T . 1.390(4) ?
C4T C7T . 1.438(5) ?
C5T C6T . 1.378(4) ?
C5T H5T . 0.9500 ?
C6T H6T . 0.9500 ?
N1U C7U . 1.140(4) ?
C1U C2U . 1.358(6) ?
C1U C6U . 1.375(6) ?
C1U H1U . 0.9500 ?
C2U C3U . 1.372(5) ?
C2U H2U . 0.9500 ?
C3U C4U . 1.396(4) ?
C3U H3U . 0.9500 ?
C4U C5U . 1.388(4) ?
C4U C7U . 1.440(4) ?
C5U C6U . 1.399(5) ?
C5U H5U . 0.9500 ?
C6U H6U . 0.9500 ?

loop_
_geom_hbond_atom_site_label_D
_geom_hbond_atom_site_label_H
_geom_hbond_atom_site_label_A
_geom_hbond_site_symmetry_D
_geom_hbond_site_symmetry_H
_geom_hbond_site_symmetry_A
_geom_hbond_distance_DH
_geom_hbond_distance_HA
_geom_hbond_distance_DA
_geom_hbond_angle_DHA
_geom_hbond_publ_flag
C2<i>R</i> H2<i>R</i> C<i>g</i>1 1_555 1_555 1_555 0.950 2.60 3.5320(10) 166 yes
C6<i>T</i> H6<i>T</i> C<i>g</i>2 1_555 1_555 1_555 0.950 2.63 3.566(2) 169 yes
C2<i>T</i> H2<i>T</i> N2<i>E</i> 1_555 1_555 1_555 0.950 2.88 3.734(2) 150 yes
C1<i>A</i> H1<i>A</i> N1<i>S</i> 1_555 1_555 1_555 0.950 2.76 3.693(2) 169 yes
C1<i>B</i> H1<i>B</i> N1<i>S</i> 1_555 1_555 1_555 0.950 2.79 3.742(3) 176 yes
C1<i>C</i> H1<i>C</i> N1<i>S</i> 1_555 1_555 1_555 0.950 2.79 3.714(2) 166 yes
C1<i>D</i> H1<i>D</i> N1<i>S</i> 1_555 1_555 1_555 0.950 2.83 3.7750(10) 173 yes
C1<i>E</i> H1<i>E</i> N1<i>U</i> 1_555 1_555 1_545 0.950 2.85 3.7840(10) 169 yes
C1<i>F</i> H1<i>F</i> N1<i>U</i> 1_555 1_555 1_545 0.950 2.85 3.798(2) 174 yes
C1<i>G</i> H1<i>G</i> N1<i>U</i> 1_555 1_555 1_545 0.950 2.73 3.673(3) 171 yes
C1<i>H</i> H1<i>H</i> N1<i>U</i> 1_555 1_555 1_545 0.950 2.80 3.752(2) 175 yes
C1<i>S</i> H1<i>S</i> N1<i>R</i> 1_555 1_555 1_565 0.950 2.57 3.3040(10) 134 yes
C1<i>U</i> H1<i>U</i> N1<i>T</i> 1_555 1_555 1_555 0.950 2.74 3.313(2) 120 yes
C6<i>U</i> H6<i>U</i> N1<i>T</i> 1_555 1_555 1_555 0.950 2.78 3.333(2) 118 yes

loop_
_geom_torsion_atom_site_label_1
_geom_torsion_atom_site_label_2
_geom_torsion_atom_site_label_3
_geom_torsion_atom_site_label_4
_geom_torsion_site_symmetry_1
_geom_torsion_site_symmetry_2
_geom_torsion_site_symmetry_3
_geom_torsion_site_symmetry_4
_geom_torsion
_geom_torsion_publ_flag
C6A C1A C2A C3A . . . . 2.5(3) ?
C6A C1A C2A C7A . . . . -174.3(2) ?
C1A C2A C3A C4A . . . . -3.0(3) ?
C7A C2A C3A C4A . . . . 173.8(2) ?
C1A C2A C3A O1A . . . . -178.40(18) ?
C7A C2A C3A O1A . . . . -1.6(3) ?
C14A O1A C3A C4A . . . . 78.8(3) ?
C14A O1A C3A C2A . . . . -105.6(2) ?
C2A C3A C4A C5A . . . . 1.0(3) ?
O1A C3A C4A C5A . . . . 176.41(19) ?
C3A C4A C5A C6A . . . . 1.6(3) ?
C3A C4A C5A O2D . . . . -175.74(19) ?
C15D O2D C5A C6A . . . . 110.9(2) ?
C15D O2D C5A C4A . . . . -71.6(3) ?
C4A C5A C6A C1A . . . . -2.1(3) ?
O2D C5A C6A C1A . . . . 175.29(18) ?
C4A C5A C6A C7D . . . . 177.6(2) ?
O2D C5A C6A C7D . . . . -5.0(3) ?
C2A C1A C6A C5A . . . . 0.0(3) ?
C2A C1A C6A C7D . . . . -179.75(19) ?
C3A C2A C7A C6B . . . . 91.2(2) ?
C1A C2A C7A C6B . . . . -92.2(2) ?
C3A C2A C7A C8A . . . . -142.3(2) ?
C1A C2A C7A C8A . . . . 34.3(3) ?
C6B C7A C8A C9A . . . . -62.4(3) ?
C2A C7A C8A C9A . . . . 171.6(2) ?
C7A C8A C9A C10A . . . . 170.5(3) ?
C8A C9A C10A C11A . . . . 60.8(4) ?
C9A C10A C11A C12A . . . . 169.2(3) ?
C10A C11A C12A C13A . . . . 178.9(4) ?
C17A N1A C14A O1A . . . . -176.8(2) ?
C17A N1A C14A C15A . . . . 1.4(3) ?
C3A O1A C14A N1A . . . . -70.9(3) ?
C3A O1A C14A C15A . . . . 110.8(2) ?
C16A N2A C15A O2A . . . . -178.68(19) ?
C16A N2A C15A C14A . . . . 1.2(3) ?
C5B O2A C15A N2A . . . . 81.5(2) ?
C5B O2A C15A C14A . . . . -98.3(2) ?
N1A C14A C15A N2A . . . . -3.2(3) ?
O1A C14A C15A N2A . . . . 175.1(2) ?
N1A C14A C15A O2A . . . . 176.67(19) ?
O1A C14A C15A O2A . . . . -5.1(3) ?
C15A N2A C16A C21A . . . . -180.0(2) ?
C15A N2A C16A C17A . . . . 2.2(3) ?
C14A N1A C17A C18A . . . . -178.1(2) ?
C14A N1A C17A C16A . . . . 1.9(3) ?
N2A C16A C17A N1A . . . . -3.9(4) ?
C21A C16A C17A N1A . . . . 178.2(2) ?
N2A C16A C17A C18A . . . . 176.2(2) ?
C21A C16A C17A C18A . . . . -1.7(4) ?
N1A C17A C18A C19A . . . . -178.9(3) ?
C16A C17A C18A C19A . . . . 1.0(4) ?
C17A C18A C19A C20A . . . . 0.0(5) ?
C18A C19A C20A C21A . . . . -0.4(5) ?
C19A C20A C21A C16A . . . . -0.4(5) ?
N2A C16A C21A C20A . . . . -176.5(3) ?
C17A C16A C21A C20A . . . . 1.4(4) ?
C6B C1B C2B C3B . . . . -0.3(3) ?
C6B C1B C2B C7B . . . . 177.53(19) ?
C1B C2B C3B C4B . . . . 1.0(3) ?
C7B C2B C3B C4B . . . . -176.83(19) ?
C1B C2B C3B O1B . . . . -178.59(18) ?
C7B C2B C3B O1B . . . . 3.6(3) ?
C14B O1B C3B C4B . . . . 70.2(2) ?
C14B O1B C3B C2B . . . . -110.2(2) ?
C2B C3B C4B C5B . . . . 0.0(3) ?
O1B C3B C4B C5B . . . . 179.56(18) ?
C3B C4B C5B C6B . . . . -1.7(3) ?
C3B C4B C5B O2A . . . . 178.87(18) ?
C15A O2A C5B C4B . . . . -75.9(2) ?
C15A O2A C5B C6B . . . . 104.7(2) ?
C4B C5B C6B C1B . . . . 2.3(3) ?
O2A C5B C6B C1B . . . . -178.29(18) ?
C4B C5B C6B C7A . . . . -177.15(19) ?
O2A C5B C6B C7A . . . . 2.2(3) ?
C2B C1B C6B C5B . . . . -1.3(3) ?
C2B C1B C6B C7A . . . . 178.17(19) ?
C2A C7A C6B C5B . . . . -96.6(2) ?
C8A C7A C6B C5B . . . . 136.6(2) ?
C2A C7A C6B C1B . . . . 83.9(3) ?
C8A C7A C6B C1B . . . . -42.8(3) ?
C3B C2B C7B C8B . . . . -140.6(2) ?
C1B C2B C7B C8B . . . . 41.7(3) ?
C3B C2B C7B C6C . . . . 95.0(2) ?
C1B C2B C7B C6C . . . . -82.7(3) ?
C2B C7B C8B C9B . . . . 57.7(3) ?
C6C C7B C8B C9B . . . . -179.1(2) ?
C7B C8B C9B C10B . . . . -168.5(2) ?
C8B C9B C10B C11B . . . . -179.1(2) ?
C9B C10B C11B C12B . . . . -174.3(2) ?
C10B C11B C12B C13B . . . . 179.2(3) ?
C17B N1B C14B O1B . . . . 176.6(2) ?
C17B N1B C14B C15B . . . . -2.9(3) ?
C3B O1B C14B N1B . . . . -86.4(2) ?
C3B O1B C14B C15B . . . . 93.1(2) ?
C16B N2B C15B O2B . . . . 176.7(2) ?
C16B N2B C15B C14B . . . . -1.4(3) ?
C5C O2B C15B N2B . . . . 71.5(3) ?
C5C O2B C15B C14B . . . . -110.3(2) ?
N1B C14B C15B N2B . . . . 4.7(4) ?
O1B C14B C15B N2B . . . . -174.9(2) ?
N1B C14B C15B O2B . . . . -173.5(2) ?
O1B C14B C15B O2B . . . . 7.0(3) ?
C15B N2B C16B C21B . . . . 177.4(2) ?
C15B N2B C16B C17B . . . . -3.0(3) ?
C14B N1B C17B C18B . . . . -179.7(2) ?
C14B N1B C17B C16B . . . . -1.5(3) ?
N2B C16B C17B N1B . . . . 4.7(4) ?
C21B C16B C17B N1B . . . . -175.7(2) ?
N2B C16B C17B C18B . . . . -177.2(2) ?
C21B C16B C17B C18B . . . . 2.5(4) ?
N1B C17B C18B C19B . . . . 176.0(3) ?
C16B C17B C18B C19B . . . . -2.2(4) ?
C17B C18B C19B C20B . . . . 0.6(5) ?
C18B C19B C20B C21B . . . . 0.7(5) ?
C19B C20B C21B C16B . . . . -0.5(4) ?
N2B C16B C21B C20B . . . . 178.5(2) ?
C17B C16B C21B C20B . . . . -1.1(4) ?
C6C C1C C2C C3C . . . . 1.8(3) ?
C6C C1C C2C C7C . . . . -177.2(2) ?
C1C C2C C3C C4C . . . . -1.1(3) ?
C7C C2C C3C C4C . . . . 177.9(2) ?
C1C C2C C3C O1C . . . . -177.78(19) ?
C7C C2C C3C O1C . . . . 1.3(3) ?
C14C O1C C3C C4C . . . . 73.5(3) ?
C14C O1C C3C C2C . . . . -109.8(2) ?
C2C C3C C4C C5C . . . . -0.2(3) ?
O1C C3C C4C C5C . . . . 176.4(2) ?
C3C C4C C5C C6C . . . . 0.9(3) ?
C3C C4C C5C O2B . . . . -175.1(2) ?
C15B O2B C5C C4C . . . . -72.3(3) ?
C15B O2B C5C C6C . . . . 111.5(2) ?
C4C C5C C6C C1C . . . . -0.2(3) ?
O2B C5C C6C C1C . . . . 175.84(19) ?
C4C C5C C6C C7B . . . . 178.9(2) ?
O2B C5C C6C C7B . . . . -5.1(3) ?
C2C C1C C6C C5C . . . . -1.2(3) ?
C2C C1C C6C C7B . . . . 179.7(2) ?
C2B C7B C6C C5C . . . . -86.6(3) ?
C8B C7B C6C C5C . . . . 148.0(2) ?
C2B C7B C6C C1C . . . . 92.4(3) ?
C8B C7B C6C C1C . . . . -33.0(3) ?
C3C C2C C7C C6D . . . . 88.3(2) ?
C1C C2C C7C C6D . . . . -92.7(2) ?
C3C C2C C7C C8C . . . . -144.5(2) ?
C1C C2C C7C C8C . . . . 34.5(3) ?
C6D C7C C8C C9C . . . . -55.9(3) ?
C2C C7C C8C C9C . . . . 178.2(2) ?
C7C C8C C9C C10C . . . . -174.2(2) ?
C8C C9C C10C C11C . . . . -169.9(3) ?
C9C C10C C11C C12C . . . . 178.2(3) ?
C10C C11C C12C C13C . . . . 178.0(3) ?
C17C N1C C14C O1C . . . . -175.67(19) ?
C17C N1C C14C C15C . . . . 1.4(3) ?
C3C O1C C14C N1C . . . . -71.5(3) ?
C3C O1C C14C C15C . . . . 111.2(2) ?
C16C N2C C15C O2C . . . . -179.62(18) ?
C16C N2C C15C C14C . . . . 1.2(3) ?
C5D O2C C15C N2C . . . . 84.1(2) ?
C5D O2C C15C C14C . . . . -96.6(2) ?
N1C C14C C15C N2C . . . . -2.9(3) ?
O1C C14C C15C N2C . . . . 174.28(19) ?
N1C C14C C15C O2C . . . . 177.85(19) ?
O1C C14C C15C O2C . . . . -4.9(3) ?
C15C N2C C16C C21C . . . . -178.4(2) ?
C15C N2C C16C C17C . . . . 1.6(3) ?
C14C N1C C17C C18C . . . . 179.9(2) ?
C14C N1C C17C C16C . . . . 1.4(3) ?
N2C C16C C17C N1C . . . . -3.1(3) ?
C21C C16C C17C N1C . . . . 177.0(2) ?
N2C C16C C17C C18C . . . . 178.5(2) ?
C21C C16C C17C C18C . . . . -1.5(4) ?
N1C C17C C18C C19C . . . . -177.5(3) ?
C16C C17C C18C C19C . . . . 1.0(4) ?
C17C C18C C19C C20C . . . . 0.1(4) ?
C18C C19C C20C C21C . . . . -0.7(5) ?
C19C C20C C21C C16C . . . . 0.1(4) ?
N2C C16C C21C C20C . . . . -179.0(2) ?
C17C C16C C21C C20C . . . . 0.9(4) ?
C6D C1D C2D C3D . . . . 0.2(3) ?
C6D C1D C2D C7D . . . . 177.8(2) ?
C1D C2D C3D C4D . . . . 1.1(3) ?
C7D C2D C3D C4D . . . . -176.4(2) ?
C1D C2D C3D O1D . . . . -177.74(18) ?
C7D C2D C3D O1D . . . . 4.7(3) ?
C14D O1D C3D C4D . . . . 69.9(2) ?
C14D O1D C3D C2D . . . . -111.2(2) ?
C2D C3D C4D C5D . . . . -0.9(3) ?
O1D C3D C4D C5D . . . . 178.00(19) ?
C3D C4D C5D C6D . . . . -0.8(3) ?
C3D C4D C5D O2C . . . . -179.12(19) ?
C15C O2C C5D C4D . . . . -75.3(2) ?
C15C O2C C5D C6D . . . . 106.3(2) ?
C4D C5D C6D C1D . . . . 2.1(3) ?
O2C C5D C6D C1D . . . . -179.64(19) ?
C4D C5D C6D C7C . . . . -177.9(2) ?
O2C C5D C6D C7C . . . . 0.3(3) ?
C2D C1D C6D C5D . . . . -1.8(3) ?
C2D C1D C6D C7C . . . . 178.2(2) ?
C2C C7C C6D C5D . . . . -94.7(2) ?
C8C C7C C6D C5D . . . . 139.6(2) ?
C2C C7C C6D C1D . . . . 85.2(3) ?
C8C C7C C6D C1D . . . . -40.4(3) ?
C3D C2D C7D C6A . . . . 92.7(2) ?
C1D C2D C7D C6A . . . . -84.7(3) ?
C3D C2D C7D C8D . . . . -142.5(2) ?
C1D C2D C7D C8D . . . . 40.1(3) ?
C5A C6A C7D C2D . . . . -89.4(2) ?
C1A C6A C7D C2D . . . . 90.3(2) ?
C5A C6A C7D C8D . . . . 145.0(2) ?
C1A C6A C7D C8D . . . . -35.3(3) ?
C2D C7D C8D C9D . . . . 66.0(3) ?
C6A C7D C8D C9D . . . . -170.72(19) ?
C7D C8D C9D C10D . . . . -178.2(2) ?
C8D C9D C10D C11D . . . . -171.1(2) ?
C9D C10D C11D C12D . . . . -178.2(2) ?
C10D C11D C12D C13D . . . . -175.4(2) ?
C17D N1D C14D O1D . . . . 177.47(19) ?
C17D N1D C14D C15D . . . . -2.0(3) ?
C3D O1D C14D N1D . . . . -81.4(2) ?
C3D O1D C14D C15D . . . . 98.1(2) ?
C16D N2D C15D O2D . . . . 179.8(2) ?
C16D N2D C15D C14D . . . . 1.9(3) ?
C5A O2D C15D N2D . . . . 76.9(3) ?
C5A O2D C15D C14D . . . . -105.1(2) ?
N1D C14D C15D N2D . . . . 0.7(4) ?
O1D C14D C15D N2D . . . . -178.8(2) ?
N1D C14D C15D O2D . . . . -177.3(2) ?
O1D C14D C15D O2D . . . . 3.2(3) ?
C15D N2D C16D C17D . . . . -3.1(3) ?
C15D N2D C16D C21D . . . . 175.5(2) ?
C14D N1D C17D C18D . . . . -177.2(2) ?
C14D N1D C17D C16D . . . . 0.8(3) ?
N2D C16D C17D N1D . . . . 1.8(4) ?
C21D C16D C17D N1D . . . . -176.7(2) ?
N2D C16D C17D C18D . . . . 179.9(2) ?
C21D C16D C17D C18D . . . . 1.3(4) ?
N1D C17D C18D C19D . . . . 176.0(2) ?
C16D C17D C18D C19D . . . . -2.1(4) ?
C17D C18D C19D C20D . . . . 0.6(4) ?
C18D C19D C20D C21D . . . . 1.6(4) ?
C19D C20D C21D C16D . . . . -2.4(4) ?
N2D C16D C21D C20D . . . . -177.7(2) ?
C17D C16D C21D C20D . . . . 0.9(4) ?
C6E C1E C2E C3E . . . . -0.4(3) ?
C6E C1E C2E C7E . . . . 179.7(2) ?
C1E C2E C3E C4E . . . . 2.4(3) ?
C7E C2E C3E C4E . . . . -177.7(2) ?
C1E C2E C3E O1E . . . . -175.86(18) ?
C7E C2E C3E O1E . . . . 4.0(3) ?
C14E O1E C3E C2E . . . . -110.4(2) ?
C14E O1E C3E C4E . . . . 71.3(3) ?
C2E C3E C4E C5E . . . . -1.8(3) ?
O1E C3E C4E C5E . . . . 176.42(19) ?
C3E C4E C5E C6E . . . . -0.8(3) ?
C3E C4E C5E O2H . . . . -177.7(2) ?
C15H O2H C5E C4E . . . . -78.5(3) ?
C15H O2H C5E C6E . . . . 104.5(2) ?
C4E C5E C6E C1E . . . . 2.6(3) ?
O2H C5E C6E C1E . . . . 179.48(19) ?
C4E C5E C6E C7H . . . . -174.4(2) ?
O2H C5E C6E C7H . . . . 2.5(3) ?
C2E C1E C6E C5E . . . . -1.9(3) ?
C2E C1E C6E C7H . . . . 175.0(2) ?
C3E C2E C7E C6F . . . . 89.8(2) ?
C1E C2E C7E C6F . . . . -90.3(2) ?
C3E C2E C7E C8E . . . . -145.6(2) ?
C1E C2E C7E C8E . . . . 34.3(3) ?
C6F C7E C8E C9E . . . . -60.6(2) ?
C2E C7E C8E C9E . . . . 176.86(18) ?
C7E C8E C9E C10E . . . . 170.61(19) ?
C8E C9E C10E C11E . . . . 173.6(2) ?
C9E C10E C11E C12E . . . . -179.3(2) ?
C10E C11E C12E C13E . . . . 173.9(3) ?
C17E N1E C14E O1E . . . . 179.2(2) ?
C17E N1E C14E C15E . . . . -1.7(3) ?
C3E O1E C14E N1E . . . . -76.8(3) ?
C3E O1E C14E C15E . . . . 104.1(2) ?
C16E N2E C15E O2E . . . . -178.43(19) ?
C16E N2E C15E C14E . . . . 1.0(3) ?
C5F O2E C15E N2E . . . . 79.5(2) ?
C5F O2E C15E C14E . . . . -99.9(2) ?
N1E C14E C15E N2E . . . . 0.2(4) ?
O1E C14E C15E N2E . . . . 179.4(2) ?
N1E C14E C15E O2E . . . . 179.6(2) ?
O1E C14E C15E O2E . . . . -1.2(3) ?
C15E N2E C16E C21E . . . . 178.6(2) ?
C15E N2E C16E C17E . . . . -0.7(3) ?
C14E N1E C17E C18E . . . . -177.4(2) ?
C14E N1E C17E C16E . . . . 1.9(3) ?
N2E C16E C17E N1E . . . . -0.8(4) ?
C21E C16E C17E N1E . . . . 179.9(2) ?
N2E C16E C17E C18E . . . . 178.5(2) ?
C21E C16E C17E C18E . . . . -0.8(4) ?
N1E C17E C18E C19E . . . . 178.3(3) ?
C16E C17E C18E C19E . . . . -1.0(4) ?
C17E C18E C19E C20E . . . . 1.8(5) ?
C18E C19E C20E C21E . . . . -0.9(5) ?
C19E C20E C21E C16E . . . . -1.0(5) ?
N2E C16E C21E C20E . . . . -177.5(3) ?
C17E C16E C21E C20E . . . . 1.8(4) ?
C6F C1F C2F C3F . . . . 0.9(3) ?
C6F C1F C2F C7F . . . . -178.37(19) ?
C1F C2F C3F C4F . . . . -1.9(3) ?
C7F C2F C3F C4F . . . . 177.4(2) ?
C1F C2F C3F O1F . . . . 179.08(18) ?
C7F C2F C3F O1F . . . . -1.6(3) ?
C14F O1F C3F C4F . . . . 75.6(2) ?
C14F O1F C3F C2F . . . . -105.4(2) ?
C2F C3F C4F C5F . . . . 1.7(3) ?
O1F C3F C4F C5F . . . . -179.29(19) ?
C3F C4F C5F C6F . . . . -0.4(3) ?
C3F C4F C5F O2E . . . . -179.83(19) ?
C15E O2E C5F C4F . . . . -71.7(2) ?
C15E O2E C5F C6F . . . . 108.9(2) ?
C4F C5F C6F C1F . . . . -0.5(3) ?
O2E C5F C6F C1F . . . . 178.86(18) ?
C4F C5F C6F C7E . . . . 178.4(2) ?
O2E C5F C6F C7E . . . . -2.2(3) ?
C2F C1F C6F C5F . . . . 0.3(3) ?
C2F C1F C6F C7E . . . . -178.7(2) ?
C2E C7E C6F C5F . . . . -93.0(2) ?
C8E C7E C6F C5F . . . . 143.0(2) ?
C2E C7E C6F C1F . . . . 85.9(2) ?
C8E C7E C6F C1F . . . . -38.1(3) ?
C3F C2F C7F C6G . . . . 96.2(2) ?
C1F C2F C7F C6G . . . . -84.6(2) ?
C3F C2F C7F C8F . . . . -136.4(2) ?
C1F C2F C7F C8F . . . . 42.9(3) ?
C6G C7F C8F C9F . . . . -172.2(2) ?
C2F C7F C8F C9F . . . . 61.0(3) ?
C7F C8F C9F C10F . . . . 158.0(2) ?
C8F C9F C10F C11F . . . . 60.7(4) ?
C9F C10F C11F C12F . . . . -179.6(3) ?
C10F C11F C12F C13F . . . . -64.3(5) ?
C17F N1F C14F O1F . . . . -179.41(19) ?
C17F N1F C14F C15F . . . . -0.3(3) ?
C3F O1F C14F N1F . . . . -81.8(2) ?
C3F O1F C14F C15F . . . . 99.1(2) ?
C16F N2F C15F O2F . . . . 175.85(19) ?
C16F N2F C15F C14F . . . . -1.0(3) ?
C5G O2F C15F N2F . . . . 73.5(3) ?
C5G O2F C15F C14F . . . . -109.5(2) ?
N1F C14F C15F N2F . . . . 2.4(3) ?
O1F C14F C15F N2F . . . . -178.53(19) ?
N1F C14F C15F O2F . . . . -174.59(19) ?
O1F C14F C15F O2F . . . . 4.5(3) ?
C15F N2F C16F C21F . . . . 179.6(2) ?
C15F N2F C16F C17F . . . . -2.1(3) ?
C14F N1F C17F C18F . . . . 178.1(2) ?
C14F N1F C17F C16F . . . . -2.7(3) ?
N2F C16F C17F N1F . . . . 4.2(3) ?
C21F C16F C17F N1F . . . . -177.5(2) ?
N2F C16F C17F C18F . . . . -176.7(2) ?
C21F C16F C17F C18F . . . . 1.6(4) ?
N1F C17F C18F C19F . . . . 178.0(2) ?
C16F C17F C18F C19F . . . . -1.1(4) ?
C17F C18F C19F C20F . . . . -0.1(4) ?
C18F C19F C20F C21F . . . . 0.9(5) ?
C19F C20F C21F C16F . . . . -0.4(4) ?
N2F C16F C21F C20F . . . . 177.5(2) ?
C17F C16F C21F C20F . . . . -0.8(4) ?
C6G C1G C2G C3G . . . . 0.5(3) ?
C6G C1G C2G C7G . . . . -179.7(2) ?
C1G C2G C3G C4G . . . . 0.9(3) ?
C7G C2G C3G C4G . . . . -178.9(2) ?
C1G C2G C3G O1G . . . . -176.22(18) ?
C7G C2G C3G O1G . . . . 3.9(3) ?
C14G O1G C3G C2G . . . . -109.8(2) ?
C14G O1G C3G C4G . . . . 72.9(3) ?
C2G C3G C4G C5G . . . . -0.6(3) ?
O1G C3G C4G C5G . . . . 176.5(2) ?
C3G C4G C5G C6G . . . . -1.2(3) ?
C3G C4G C5G O2F . . . . -178.1(2) ?
C15F O2F C5G C4G . . . . -77.1(3) ?
C15F O2F C5G C6G . . . . 105.9(2) ?
C4G C5G C6G C1G . . . . 2.5(3) ?
O2F C5G C6G C1G . . . . 179.36(19) ?
C4G C5G C6G C7F . . . . -175.7(2) ?
O2F C5G C6G C7F . . . . 1.2(3) ?
C2G C1G C6G C5G . . . . -2.1(3) ?
C2G C1G C6G C7F . . . . 176.0(2) ?
C2F C7F C6G C5G . . . . -91.4(2) ?
C8F C7F C6G C5G . . . . 141.1(2) ?
C2F C7F C6G C1G . . . . 90.5(2) ?
C8F C7F C6G C1G . . . . -36.9(3) ?
C3G C2G C7G C6H . . . . 89.4(2) ?
C1G C2G C7G C6H . . . . -90.4(2) ?
C3G C2G C7G C8G . . . . -144.2(2) ?
C1G C2G C7G C8G . . . . 36.0(3) ?
C6H C7G C8G C9G . . . . -61.3(3) ?
C2G C7G C8G C9G . . . . 174.43(19) ?
C7G C8G C9G C10G . . . . 178.8(2) ?
C8G C9G C10G C11G . . . . 178.0(2) ?
C9G C10G C11G C12G . . . . 175.6(2) ?
C10G C11G C12G C13G . . . . -179.6(3) ?
C17G N1G C14G O1G . . . . -177.5(2) ?
C17G N1G C14G C15G . . . . -0.1(3) ?
C3G O1G C14G N1G . . . . -74.0(3) ?
C3G O1G C14G C15G . . . . 108.5(2) ?
C16G N2G C15G O2G . . . . -176.60(19) ?
C16G N2G C15G C14G . . . . 3.7(3) ?
C5H O2G C15G N2G . . . . 85.6(2) ?
C5H O2G C15G C14G . . . . -94.7(2) ?
N1G C14G C15G N2G . . . . -4.2(4) ?
O1G C14G C15G N2G . . . . 173.2(2) ?
N1G C14G C15G O2G . . . . 176.1(2) ?
O1G C14G C15G O2G . . . . -6.5(3) ?
C15G N2G C16G C21G . . . . 178.0(2) ?
C15G N2G C16G C17G . . . . 0.5(3) ?
C14G N1G C17G C18G . . . . -174.7(2) ?
C14G N1G C17G C16G . . . . 4.3(3) ?
N2G C16G C17G N1G . . . . -4.7(3) ?
C21G C16G C17G N1G . . . . 177.8(2) ?
N2G C16G C17G C18G . . . . 174.3(2) ?
C21G C16G C17G C18G . . . . -3.2(4) ?
N1G C17G C18G C19G . . . . 180.0(2) ?
C16G C17G C18G C19G . . . . 0.9(4) ?
C17G C18G C19G C20G . . . . 1.9(4) ?
C18G C19G C20G C21G . . . . -2.5(4) ?
C19G C20G C21G C16G . . . . 0.2(4) ?
N2G C16G C21G C20G . . . . -174.9(2) ?
C17G C16G C21G C20G . . . . 2.6(4) ?
C6H C1H C2H C3H . . . . 1.7(3) ?
C6H C1H C2H C7H . . . . -178.24(19) ?
C1H C2H C3H C4H . . . . -2.4(3) ?
C7H C2H C3H C4H . . . . 177.46(19) ?
C1H C2H C3H O1H . . . . 178.31(18) ?
C7H C2H C3H O1H . . . . -1.8(3) ?
C14H O1H C3H C4H . . . . 76.0(2) ?
C14H O1H C3H C2H . . . . -104.7(2) ?
C2H C3H C4H C5H . . . . 1.4(3) ?
O1H C3H C4H C5H . . . . -179.38(18) ?
C3H C4H C5H C6H . . . . 0.7(3) ?
C3H C4H C5H O2G . . . . -178.17(18) ?
C15G O2G C5H C4H . . . . -71.1(2) ?
C15G O2G C5H C6H . . . . 110.1(2) ?
C4H C5H C6H C1H . . . . -1.4(3) ?
O2G C5H C6H C1H . . . . 177.44(18) ?
C4H C5H C6H C7G . . . . 176.9(2) ?
O2G C5H C6H C7G . . . . -4.3(3) ?
C2H C1H C6H C5H . . . . 0.2(3) ?
C2H C1H C6H C7G . . . . -178.12(19) ?
C8G C7G C6H C5H . . . . 140.1(2) ?
C2G C7G C6H C5H . . . . -94.3(2) ?
C8G C7G C6H C1H . . . . -41.7(3) ?
C2G C7G C6H C1H . . . . 83.9(3) ?
C3H C2H C7H C6E . . . . 96.0(2) ?
C1H C2H C7H C6E . . . . -84.1(3) ?
C3H C2H C7H C8H . . . . -137.5(2) ?
C1H C2H C7H C8H . . . . 42.4(3) ?
C5E C6E C7H C2H . . . . -92.3(2) ?
C1E C6E C7H C2H . . . . 90.9(3) ?
C5E C6E C7H C8H . . . . 140.2(2) ?
C1E C6E C7H C8H . . . . -36.6(3) ?
C2H C7H C8H C9H . . . . 58.1(3) ?
C6E C7H C8H C9H . . . . -175.4(2) ?
C7H C8H C9H C10I . . . . 153.5(7) ?
C7H C8H C9H C10H . . . . 172.7(3) ?
C8H C9H C10H C11H . . . . 172.6(4) ?
C9H C10H C11H C12H . . . . 168.8(5) ?
C10H C11H C12H C13H . . . . 57.6(9) ?
C8H C9H C10I C11I . . . . 70.1(10) ?
C9H C10I C11I C12I . . . . -179.6(8) ?
C10I C11I C12I C13I . . . . -73.6(18) ?
C17H N1H C14H O1H . . . . 178.20(19) ?
C17H N1H C14H C15H . . . . -1.2(3) ?
C3H O1H C14H N1H . . . . -80.6(3) ?
C3H O1H C14H C15H . . . . 98.8(2) ?
C16H N2H C15H O2H . . . . 177.0(2) ?
C16H N2H C15H C14H . . . . -1.5(3) ?
C5E O2H C15H N2H . . . . 71.1(3) ?
C5E O2H C15H C14H . . . . -110.3(2) ?
N1H C14H C15H N2H . . . . 3.0(3) ?
O1H C14H C15H N2H . . . . -176.4(2) ?
N1H C14H C15H O2H . . . . -175.49(19) ?
O1H C14H C15H O2H . . . . 5.1(3) ?
C15H N2H C16H C21H . . . . 178.7(2) ?
C15H N2H C16H C17H . . . . -1.6(3) ?
C14H N1H C17H C18H . . . . 179.4(2) ?
C14H N1H C17H C16H . . . . -1.8(3) ?
N2H C16H C17H N1H . . . . 3.3(4) ?
C21H C16H C17H N1H . . . . -176.9(2) ?
N2H C16H C17H C18H . . . . -177.9(2) ?
C21H C16H C17H C18H . . . . 1.9(4) ?
N1H C17H C18H C19H . . . . 178.0(2) ?
C16H C17H C18H C19H . . . . -0.8(4) ?
C17H C18H C19H C20H . . . . -0.4(4) ?
C18H C19H C20H C21H . . . . 0.5(5) ?
C19H C20H C21H C16H . . . . 0.6(5) ?
N2H C16H C21H C20H . . . . 178.0(3) ?
C17H C16H C21H C20H . . . . -1.8(4) ?
C6R C1R C2R C3R . . . . 0.1(4) ?
C1R C2R C3R C4R . . . . 0.5(4) ?
C2R C3R C4R C5R . . . . -1.0(4) ?
C2R C3R C4R C7R . . . . 177.3(3) ?
C3R C4R C5R C6R . . . . 0.9(4) ?
C7R C4R C5R C6R . . . . -177.5(3) ?
C4R C5R C6R C1R . . . . -0.2(4) ?
C2R C1R C6R C5R . . . . -0.3(4) ?
C6S C1S C2S C3S . . . . -0.4(6) ?
C1S C2S C3S C4S . . . . -0.5(5) ?
C2S C3S C4S C5S . . . . 0.3(4) ?
C2S C3S C4S C7S . . . . 179.6(3) ?
C3S C4S C5S C6S . . . . 0.7(4) ?
C7S C4S C5S C6S . . . . -178.6(3) ?
C2S C1S C6S C5S . . . . 1.4(6) ?
C4S C5S C6S C1S . . . . -1.6(6) ?
C6T C1T C2T C3T . . . . 0.1(5) ?
C1T C2T C3T C4T . . . . 0.4(5) ?
C2T C3T C4T C5T . . . . -1.0(4) ?
C2T C3T C4T C7T . . . . 177.8(3) ?
C3T C4T C5T C6T . . . . 1.0(4) ?
C7T C4T C5T C6T . . . . -177.8(3) ?
C4T C5T C6T C1T . . . . -0.5(4) ?
C2T C1T C6T C5T . . . . -0.1(5) ?
C6U C1U C2U C3U . . . . 0.2(7) ?
C1U C2U C3U C4U . . . . 0.2(6) ?
C2U C3U C4U C5U . . . . -0.3(5) ?
C2U C3U C4U C7U . . . . -179.6(3) ?
C3U C4U C5U C6U . . . . 0.1(5) ?
C7U C4U C5U C6U . . . . 179.4(3) ?
C2U C1U C6U C5U . . . . -0.5(7) ?
C4U C5U C6U C1U . . . . 0.3(6) ?
